data_4308731
loop_
_publ_author_name
'Nathalie Leclerc-Laronze'
'J\'er\^ome Marrot'
'Gilbert Herv\'e'

_publ_contact_author
;
Pr. G. Herv\'e
Institut Lavoisier, IREM, UMR 8637
Universit\'e de Versailles Saint-Quentin-en-Yvelines
45 Avenue des Etats Unis
78035 Versailles cedex
France
;
_publ_contact_author_email herve@chimie.uvsq.fr
_publ_contact_author_fax '(33) 1 39 25 43 81'
_publ_contact_author_phone '(33) 1 39 25 42 32'
_publ_section_title
;
Cation-Directed Synthesis of Tungstosilicates. 2. Synthesis, Structure, and
Characterization of the Open Wells-Dawson Anion
\a-[{K(H2O)2}(Si2W18O66)]15- and Its Transiton-Metal Derivatives
[{M(H2O)}(\m-H2O)2K(Si2W18O66)]13- and
[{M(H2O)}(\m-H2O)2K{M(H2O)4}(Si2W18O66)]11-
;
_journal_name_full 'Inorganic Chemistry'
_journal_page_first 1275
_journal_page_last 1281
_journal_paper_doi 10.1021/ic0486769
_journal_volume 44
_journal_year 2005
_chemical_formula_sum 'K14.74 Ni0.63 O88.85 Si2 W18'
_chemical_formula_weight 5400.40
_chemical_name_systematic
;
?
;
_space_group_IT_number 2
_symmetry_cell_setting triclinic
_symmetry_space_group_name_Hall '-P 1'
_symmetry_space_group_name_H-M 'P -1'
_atom_sites_solution_hydrogens geom
_atom_sites_solution_primary direct
_atom_sites_solution_secondary difmap
_audit_creation_method SHELXL-97
_cell_angle_alpha 94.2210(10)
_cell_angle_beta 95.4510(10)
_cell_angle_gamma 111.5300(10)
_cell_formula_units_Z 2
_cell_length_a 12.4749(2)
_cell_length_b 15.3716(2)
_cell_length_c 25.0846(2)
_cell_measurement_reflns_used 11759
_cell_measurement_temperature 296(2)
_cell_volume 4423.68(10)
_computing_cell_refinement 'Bruker SMART'
_computing_data_collection 'Bruker SMART'
_computing_data_reduction 'Bruker SAINT'
_computing_molecular_graphics 'Bruker SHELXTL'
_computing_publication_material 'Bruker SHELXTL'
_computing_structure_refinement 'SHELXL-97 (Sheldrick, 1997)'
_computing_structure_solution 'SHELXS-97 (Sheldrick, 1990)'
_diffrn_ambient_temperature 296(2)
_diffrn_detector_area_resol_mean 512x512
_diffrn_measured_fraction_theta_full 0.858
_diffrn_measured_fraction_theta_max 0.858
_diffrn_measurement_device_type 'CCD area detector'
_diffrn_measurement_method 'phi and omega scans'
_diffrn_radiation_monochromator graphite
_diffrn_radiation_source 'fine-focus sealed tube'
_diffrn_radiation_type MoK\a
_diffrn_radiation_wavelength 0.71073
_diffrn_reflns_av_R_equivalents 0.0689
_diffrn_reflns_av_sigmaI/netI 0.1559
_diffrn_reflns_limit_h_max 17
_diffrn_reflns_limit_h_min -12
_diffrn_reflns_limit_k_max 21
_diffrn_reflns_limit_k_min -20
_diffrn_reflns_limit_l_max 33
_diffrn_reflns_limit_l_min -34
_diffrn_reflns_number 31147
_diffrn_reflns_theta_full 29.93
_diffrn_reflns_theta_max 29.93
_diffrn_reflns_theta_min 0.82
_diffrn_standards_decay_% 0
_diffrn_standards_interval_count 0
_diffrn_standards_interval_time 0
_diffrn_standards_number 0
_exptl_absorpt_coefficient_mu 24.263
_exptl_absorpt_correction_T_max 0.1952
_exptl_absorpt_correction_T_min 0.0416
_exptl_absorpt_correction_type multi-scan
_exptl_absorpt_process_details 'SADABS (Sheldrick, 1996)'
_exptl_crystal_colour green
_exptl_crystal_density_diffrn 4.054
_exptl_crystal_density_method 'not measured'
_exptl_crystal_description parallelepiped
_exptl_crystal_F_000 4737
_exptl_crystal_size_max 0.36
_exptl_crystal_size_mid 0.28
_exptl_crystal_size_min 0.10
_refine_diff_density_max 4.661
_refine_diff_density_min -6.203
_refine_diff_density_rms 0.604
_refine_ls_extinction_method none
_refine_ls_goodness_of_fit_ref 0.960
_refine_ls_hydrogen_treatment mixed
_refine_ls_matrix_type full
_refine_ls_number_parameters 1155
_refine_ls_number_reflns 22002
_refine_ls_number_restraints 0
_refine_ls_restrained_S_all 0.960
_refine_ls_R_factor_all 0.1313
_refine_ls_R_factor_gt 0.0780
_refine_ls_shift/su_max 0.009
_refine_ls_shift/su_mean 0.002
_refine_ls_structure_factor_coef Fsqd
_refine_ls_weighting_details 'calc w=1/[\s^2^(Fo^2^)+(0.0711P)^2^+0.0000P] where P=(Fo^2^+2Fc^2^)/3'
_refine_ls_weighting_scheme calc
_refine_ls_wR_factor_gt 0.1810
_refine_ls_wR_factor_ref 0.1988
_reflns_number_gt 11376
_reflns_number_total 22002
_reflns_threshold_expression >2sigma(I)
_cod_data_source_file ic0486769si20040929_110920_3.cif
_cod_data_source_block 1Ni-K
_cod_depositor_comments
;
The following automatic conversions were performed:
'_symmetry_cell_setting' value 'Triclinic' changed to 'triclinic'
according to '/home/saulius/struct/CIF-dictionaries/cif_core.dic'
dictionary named 'cif_core.dic' version 2.4.1 from 2010-06-29.

Automatic conversion script
Id: cif_fix_enum 1527 2010-12-29 10:47:43Z saulius 
;
_cod_original_cell_volume 4423.67(10)
_cod_database_code 4308731

loop_
_symmetry_equiv_pos_as_xyz
'x, y, z'
'-x, -y, -z'

loop_
_atom_site_label
_atom_site_type_symbol
_atom_site_fract_x
_atom_site_fract_y
_atom_site_fract_z
_atom_site_U_iso_or_equiv
_atom_site_adp_type
_atom_site_occupancy
_atom_site_symmetry_multiplicity
_atom_site_calc_flag
_atom_site_refinement_flags
_atom_site_disorder_assembly
_atom_site_disorder_group
W1 W 1.17713(9) 0.99798(8) 0.83534(4) 0.0332(2) Uani 1 1 d . . .
W2 W 1.38315(8) 0.91053(8) 0.86888(3) 0.0334(2) Uani 1 1 d . . .
W3 W 1.21393(9) 0.93976(8) 0.96021(3) 0.0384(3) Uani 1 1 d . . .
W4 W 1.13022(11) 0.68585(11) 0.97942(4) 0.0539(3) Uani 1 1 d . . .
W5 W 1.28862(10) 0.65162(9) 0.88878(4) 0.0428(3) Uani 1 1 d . . .
W6 W 0.89560(10) 0.77470(9) 0.94260(4) 0.0441(3) Uani 1 1 d . . .
W7 W 1.24948(8) 0.72445(8) 0.75301(3) 0.0321(2) Uani 1 1 d . . .
W8 W 0.85895(9) 0.83213(8) 0.82129(4) 0.0365(2) Uani 1 1 d . . .
W9 W 1.05058(9) 0.81142(8) 0.72030(3) 0.0322(2) Uani 1 1 d . . .
W10 W 0.88971(8) 0.60351(7) 0.62132(3) 0.0302(2) Uani 1 1 d . . .
W11 W 1.08533(8) 0.51306(8) 0.65588(3) 0.0305(2) Uani 1 1 d . . .
W12 W 0.58825(9) 0.49106(9) 0.65336(4) 0.0388(3) Uani 1 1 d . . .
W13 W 1.00471(10) 0.29560(9) 0.72440(4) 0.0412(3) Uani 1 1 d . . .
W14 W 0.51360(10) 0.29520(10) 0.71031(4) 0.0461(3) Uani 1 1 d . . .
W15 W 0.73502(10) 0.19242(9) 0.74852(4) 0.0462(3) Uani 1 1 d . . .
W16 W 0.62412(9) 0.18018(8) 0.60145(4) 0.0400(3) Uani 1 1 d . . .
W17 W 0.90021(9) 0.28518(8) 0.57581(4) 0.0369(2) Uani 1 1 d . . .
W18 W 0.69755(9) 0.37835(8) 0.54171(3) 0.0354(2) Uani 1 1 d . . .
Si1 Si 1.0903(5) 0.7593(5) 0.8532(2) 0.0255(13) Uani 1 1 d . . .
Si2 Si 0.7993(5) 0.3914(4) 0.6771(2) 0.0242(13) Uani 1 1 d . . .
Ni1A Ni 0.896(2) 0.382(2) 0.8010(8) 0.053(7) Uani 0.15 1 d P . .
Ni1B Ni 1.0258(8) 0.5412(7) 0.8811(3) 0.039(2) Uani 0.38 1 d P . .
Ni1C Ni 0.667(3) 0.473(3) 0.7704(11) 0.036(8) Uani 0.10 1 d P . .
O1 O 1.1984(15) 1.1062(13) 0.8137(6) 0.043(4) Uani 1 1 d . . .
O2 O 1.0219(13) 0.9451(12) 0.8399(5) 0.033(4) Uani 1 1 d . . .
O3 O 1.3403(14) 1.0079(12) 0.8364(6) 0.036(4) Uani 1 1 d . . .
O4 O 1.2091(13) 1.0336(12) 0.9123(6) 0.036(4) Uani 1 1 d . . .
O5 O 1.1453(14) 0.9230(12) 0.7655(5) 0.036(4) Uani 1 1 d . . .
O6 O 1.1855(14) 0.8675(12) 0.8727(5) 0.033(4) Uani 1 1 d . . .
O7 O 1.5324(14) 0.9596(14) 0.8686(6) 0.044(5) Uani 1 1 d . . .
O8 O 1.3646(13) 0.7954(13) 0.8926(5) 0.037(4) Uani 1 1 d . . .
O9 O 1.3303(13) 0.8414(12) 0.7958(5) 0.035(4) Uani 1 1 d . . .
O10 O 1.3728(15) 0.9671(14) 0.9382(6) 0.046(5) Uani 1 1 d . . .
O11 O 1.2177(14) 0.8268(14) 0.9805(6) 0.043(5) Uani 1 1 d . . .
O12 O 1.2607(16) 1.0099(16) 1.0212(6) 0.054(6) Uani 1 1 d . . .
O13 O 1.0591(14) 0.8991(12) 0.9562(5) 0.035(4) Uani 1 1 d . . .
O14 O 0.9985(15) 0.7152(15) 0.9694(7) 0.053(5) Uani 1 1 d . . .
O15 O 1.1590(19) 0.6926(16) 1.0503(7) 0.061(6) Uani 1 1 d . . .
O16 O 1.0482(19) 0.5652(18) 0.9628(7) 0.065(7) Uani 1 1 d . . .
O17 O 1.2622(19) 0.6696(14) 0.9643(7) 0.059(6) Uani 1 1 d . . .
O18 O 1.1264(13) 0.6886(12) 0.8876(5) 0.033(4) Uani 1 1 d . . .
O19 O 1.4204(18) 0.6415(16) 0.8969(8) 0.062(6) Uani 1 1 d . . .
O20 O 1.1919(18) 0.5392(17) 0.8788(7) 0.062(6) Uani 1 1 d . . .
O21 O 1.2678(13) 0.6619(12) 0.8120(6) 0.035(4) Uani 1 1 d . . .
O22 O 0.7779(17) 0.6685(15) 0.9217(7) 0.056(5) Uani 1 1 d . . .
O23 O 0.8556(15) 0.8079(13) 1.0019(6) 0.042(3) Uani 1 1 d . . .
O24 O 0.8454(14) 0.8521(14) 0.8962(6) 0.047(5) Uani 1 1 d . . .
O25 O 0.9638(14) 0.7618(13) 0.8633(5) 0.037(4) Uani 1 1 d . . .
O26 O 1.3588(15) 0.7179(14) 0.7177(6) 0.048(5) Uani 1 1 d . . .
O27 O 1.1332(15) 0.6040(13) 0.7166(7) 0.045(5) Uani 1 1 d . . .
O28 O 1.1804(13) 0.7865(13) 0.7028(5) 0.035(4) Uani 1 1 d . . .
O29 O 1.0953(12) 0.7351(12) 0.7891(5) 0.028(4) Uani 1 1 d . . .
O30 O 0.7944(18) 0.9073(17) 0.7986(7) 0.064(6) Uani 1 1 d . . .
O31 O 0.7426(16) 0.7191(14) 0.8059(6) 0.045(5) Uani 1 1 d . . .
O32 O 0.9315(15) 0.8140(13) 0.7576(6) 0.042(4) Uani 1 1 d . . .
O33 O 1.0334(17) 0.8696(14) 0.6666(6) 0.048(5) Uani 1 1 d . . .
O34 O 0.9597(15) 0.6856(13) 0.6873(6) 0.042(3) Uani 1 1 d . . .
O35 O 0.8971(16) 0.6903(13) 0.5811(6) 0.046(5) Uani 1 1 d . . .
O36 O 0.7412(13) 0.5752(13) 0.6433(6) 0.038(4) Uani 1 1 d . . .
O37 O 1.0404(13) 0.6006(12) 0.6160(6) 0.031(4) Uani 1 1 d . . .
O38 O 0.8182(13) 0.4970(11) 0.5671(5) 0.028(3) Uani 1 1 d . . .
O39 O 0.9075(12) 0.4926(10) 0.6735(5) 0.023(3) Uani 1 1 d . . .
O40 O 1.2191(14) 0.5371(12) 0.6350(6) 0.037(4) Uani 1 1 d . . .
O41 O 1.0748(14) 0.4163(13) 0.6994(6) 0.037(4) Uani 1 1 d . . .
O42 O 1.0021(13) 0.4119(12) 0.5972(5) 0.033(4) Uani 1 1 d . . .
O43 O 0.4727(14) 0.3774(13) 0.6641(6) 0.037(4) Uani 1 1 d . . .
O44 O 0.6043(13) 0.4150(13) 0.5835(6) 0.042(4) Uani 1 1 d . . .
O45 O 0.6827(14) 0.4064(14) 0.6940(6) 0.042(4) Uani 1 1 d . . .
O46 O 0.5984(17) 0.5513(18) 0.7186(6) 0.063(7) Uani 1 1 d . . .
O47 O 0.5051(16) 0.5367(17) 0.6150(7) 0.062(6) Uani 1 1 d . . .
O48 O 1.1138(15) 0.2517(13) 0.7180(6) 0.046(5) Uani 1 1 d . . .
O49 O 1.0299(17) 0.3428(16) 0.7922(6) 0.056(6) Uani 1 1 d . . .
O50 O 0.8824(17) 0.1809(14) 0.7337(7) 0.051(5) Uani 1 1 d . . .
O51 O 0.9453(13) 0.2551(12) 0.6414(6) 0.037(4) Uani 1 1 d . . .
O52 O 0.8441(14) 0.3319(13) 0.7197(5) 0.040(4) Uani 1 1 d . . .
O53 O 0.5326(15) 0.3706(14) 0.7711(7) 0.047(5) Uani 1 1 d . . .
O54 O 0.6100(15) 0.2346(14) 0.7398(6) 0.044(5) Uani 1 1 d . . .
O55 O 0.3751(16) 0.2127(16) 0.7108(8) 0.062(6) Uani 1 1 d . . .
O56 O 0.5339(14) 0.2281(13) 0.6352(7) 0.042(4) Uani 1 1 d . . .
O57 O 0.6684(17) 0.0829(18) 0.7590(7) 0.066(6) Uani 1 1 d . . .
O58 O 0.7849(16) 0.2466(14) 0.8142(7) 0.048(5) Uani 1 1 d . . .
O59 O 0.6885(15) 0.1536(14) 0.6627(6) 0.048(5) Uani 1 1 d . . .
O60 O 0.5297(19) 0.0738(16) 0.5731(8) 0.071(6) Uani 1 1 d . . .
O61 O 0.7623(16) 0.1741(14) 0.5647(6) 0.046(5) Uani 1 1 d . . .
O62 O 0.6021(14) 0.2502(12) 0.5377(6) 0.036(4) Uani 1 1 d . . .
O63 O 0.7668(12) 0.3289(10) 0.6170(5) 0.025(3) Uani 1 1 d . . .
O64 O 0.9816(13) 0.2511(12) 0.5348(6) 0.034(4) Uani 1 1 d . . .
O65 O 0.8238(14) 0.3389(12) 0.5213(6) 0.038(4) Uani 1 1 d . . .
O66 O 0.6547(16) 0.4052(15) 0.4783(6) 0.051(5) Uani 1 1 d . . .
O67 O 0.9999(12) 0.5166(11) 0.7967(5) 0.024(3) Uani 1 1 d . . .
O68 O 0.990(2) 0.388(2) 0.8862(8) 0.111(8) Uani 1 1 d . . .
O69 O 0.857(4) 0.538(3) 0.8739(16) 0.128(16) Uani 0.75 1 d P . .
O70 O 0.739(7) 0.405(5) 0.832(4) 0.21(6) Uani 0.50 1 d P . .
O71 O 0.8315(7) 0.5914(6) 0.7662(3) 0.067(2) Uani 0.10 1 d P . .
O72 O 0.581(3) 0.5470(17) 0.8342(11) 0.115(12) Uani 0.25 1 d P . .
K1 K 0.8315(7) 0.5914(6) 0.7662(3) 0.067(2) Uani 0.90 1 d P . .
K2 K 0.5335(16) 0.525(2) 0.4964(10) 0.086(9) Uani 0.50 1 d P . .
K3 K 0.9790(7) 1.0426(6) 0.9324(3) 0.071(2) Uani 1 1 d . . .
K4 K 1.0000 0.5000 0.5000 0.081(3) Uani 1 2 d S . .
K5 K 0.5695(5) 0.3137(5) 0.3775(2) 0.0523(17) Uani 1 1 d . . .
K6 K 0.1502(6) 0.0770(5) 0.6978(3) 0.0603(18) Uani 1 1 d . . .
K7 K 0.5683(6) -0.1134(6) 0.7561(3) 0.0650(19) Uani 1 1 d . . .
K8 K 1.6947(8) 1.1355(8) 0.8985(3) 0.097(3) Uani 1 1 d . . .
K9 K 1.3887(6) 1.1768(6) 1.0763(3) 0.074(2) Uani 1 1 d . . .
K10 K 1.0707(13) 0.8716(9) 0.5600(4) 0.146(5) Uani 1 1 d . . .
K11 K 0.581(3) 0.5470(17) 0.8342(11) 0.115(12) Uani 0.25 1 d P . .
K12 K 1.3177(13) 1.2949(11) 0.8098(7) 0.180(7) Uani 1 1 d . . .
K13 K 0.630(2) 0.1034(19) 0.4584(10) 0.267(10) Uiso 1 1 d . . .
K14 K 0.785(5) 0.021(4) 0.6156(19) 0.130(19) Uani 0.25 1 d P . .
K15 K 0.2490(12) 0.3524(15) 0.6387(6) 0.194(9) Uani 1 1 d . . .
K16 K 1.5838(16) 1.3355(17) 0.9462(7) 0.218(9) Uani 1 1 d . . .
K17 K 1.176(6) 0.424(6) 0.975(3) 0.19(3) Uiso 0.25 1 d P . .
O1W O 0.808(2) 0.587(2) 0.4630(9) 0.057(7) Uani 1 1 d . . .
O2W O 1.500(3) 1.181(2) 0.8464(10) 0.105(10) Uani 1 1 d . . .
O3W O 0.7659(18) 0.2466(18) 0.4102(8) 0.079(7) Uani 1 1 d . . .
O4W O 0.926(2) 0.0217(18) 0.7229(12) 0.092(9) Uani 1 1 d . . .
O5W O 1.527(2) 1.142(2) 0.9814(8) 0.111(8) Uani 1 1 d . . .
O6W O 0.548(2) 0.742(2) 0.8163(10) 0.101(10) Uani 1 1 d . . .
O7W O 0.3635(18) 0.2511(18) 0.3081(7) 0.070(7) Uani 1 1 d . . .
O8W O 0.393(2) 0.003(2) 0.7215(10) 0.097(10) Uani 1 1 d . . .
O9W O 0.239(4) 0.399(4) 0.541(3) 0.09(2) Uani 0.50 1 d P . .
O10W O 0.918(6) 0.772(5) 1.135(3) 0.12(2) Uiso 0.50 1 d P . .
O11W O 0.208(4) 0.163(4) 0.378(2) 0.22(2) Uiso 1 1 d . . .
O12W O 0.579(4) 0.617(6) 0.977(2) 0.35(5) Uani 1 1 d . . .
O13W O 0.422(4) 0.164(4) 0.4501(14) 0.22(2) Uani 1 1 d . . .
O14W O 0.664(3) -0.223(4) 0.4468(14) 0.20(2) Uani 1 1 d . . .
O15W O 0.864(4) 0.092(3) 0.8575(11) 0.20(2) Uani 1 1 d . . .
O16W O 0.660(3) 0.776(2) 1.063(2) 0.20(2) Uani 1 1 d . . .
O17W O 1.175(10) 0.267(9) 0.896(5) 0.24(5) Uiso 0.50 1 d P . .
O18W O 0.692(7) 0.368(5) 0.854(2) 0.102(16) Uani 0.50 1 d P . .
O19W O 1.286(4) 1.441(4) 0.8075(19) 0.083(14) Uiso 0.50 1 d P . .
O20W O 0.268(4) 0.012(4) 0.6200(19) 0.082(17) Uani 0.50 1 d P . .
O21W O 0.376(4) 0.523(4) 0.7411(18) 0.084(17) Uani 0.50 1 d P . .
O22W O 0.516(6) -0.091(4) 0.6441(16) 0.102(16) Uani 0.50 1 d P . .
O23W O 0.019(6) 0.095(6) 0.599(3) 0.15(3) Uiso 0.50 1 d P . .
O24W O 0.133(10) 0.108(10) 0.509(5) 0.11(4) Uiso 0.25 1 d P . .
O25W O 0.650(4) 0.668(6) 0.528(3) 0.17(4) Uani 0.50 1 d P . .

loop_
_atom_site_aniso_label
_atom_site_aniso_U_11
_atom_site_aniso_U_22
_atom_site_aniso_U_33
_atom_site_aniso_U_23
_atom_site_aniso_U_13
_atom_site_aniso_U_12
W1 0.0459(6) 0.0287(6) 0.0251(4) 0.0020(4) 0.0027(4) 0.0147(5)
W2 0.0416(5) 0.0356(7) 0.0221(4) -0.0006(4) 0.0015(4) 0.0146(5)
W3 0.0503(6) 0.0446(7) 0.0178(4) -0.0049(4) 0.0013(4) 0.0174(5)
W4 0.0722(8) 0.0708(11) 0.0280(5) 0.0231(6) 0.0145(5) 0.0325(7)
W5 0.0614(7) 0.0444(8) 0.0291(5) 0.0095(5) 0.0031(4) 0.0273(6)
W6 0.0538(6) 0.0509(8) 0.0282(5) 0.0024(5) 0.0139(4) 0.0190(6)
W7 0.0409(5) 0.0380(7) 0.0190(4) -0.0012(4) 0.0036(3) 0.0175(5)
W8 0.0419(5) 0.0396(7) 0.0288(4) -0.0038(4) 0.0032(4) 0.0181(5)
W9 0.0474(6) 0.0356(6) 0.0171(4) 0.0017(4) 0.0019(4) 0.0203(5)
W10 0.0442(5) 0.0279(6) 0.0204(4) 0.0033(4) 0.0021(4) 0.0161(4)
W11 0.0400(5) 0.0312(6) 0.0221(4) 0.0014(4) 0.0030(3) 0.0160(4)
W12 0.0437(6) 0.0434(7) 0.0337(5) 0.0057(5) 0.0044(4) 0.0216(5)
W13 0.0522(6) 0.0396(7) 0.0377(5) 0.0101(5) 0.0027(4) 0.0239(5)
W14 0.0451(6) 0.0534(9) 0.0433(6) 0.0161(6) 0.0116(5) 0.0191(6)
W15 0.0590(7) 0.0458(8) 0.0413(6) 0.0220(5) 0.0132(5) 0.0237(6)
W16 0.0513(6) 0.0308(7) 0.0332(5) -0.0023(5) -0.0015(4) 0.0128(5)
W17 0.0483(6) 0.0343(7) 0.0293(5) -0.0059(4) 0.0021(4) 0.0194(5)
W18 0.0505(6) 0.0356(7) 0.0201(4) -0.0012(4) -0.0042(4) 0.0193(5)
Si1 0.030(3) 0.030(4) 0.018(3) 0.002(3) 0.004(2) 0.014(3)
Si2 0.036(3) 0.015(3) 0.021(3) 0.002(2) 0.000(2) 0.010(3)
Ni1A 0.050(13) 0.08(2) 0.025(10) 0.012(12) 0.002(9) 0.021(14)
Ni1B 0.056(5) 0.046(6) 0.020(3) 0.001(4) 0.002(3) 0.026(5)
Ni1C 0.07(2) 0.04(2) 0.021(13) 0.016(13) 0.011(13) 0.040(18)
O1 0.061(11) 0.039(12) 0.031(8) -0.010(8) -0.003(8) 0.026(10)
O2 0.044(9) 0.031(10) 0.018(7) -0.011(7) 0.000(6) 0.011(8)
O3 0.047(10) 0.036(11) 0.028(8) 0.011(8) 0.016(7) 0.018(8)
O4 0.044(9) 0.035(11) 0.026(8) 0.003(7) -0.003(7) 0.015(8)
O5 0.063(11) 0.025(10) 0.015(7) -0.011(7) 0.010(6) 0.012(8)
O6 0.050(10) 0.036(11) 0.016(7) 0.002(7) -0.001(6) 0.021(8)
O7 0.046(10) 0.051(14) 0.027(8) -0.004(8) -0.002(7) 0.013(9)
O8 0.036(9) 0.057(13) 0.015(6) -0.002(7) -0.005(6) 0.019(8)
O9 0.043(9) 0.038(11) 0.020(7) -0.010(7) 0.002(6) 0.014(8)
O10 0.060(11) 0.057(14) 0.019(7) -0.014(8) -0.008(7) 0.028(10)
O11 0.045(10) 0.064(15) 0.023(7) -0.002(8) 0.009(7) 0.024(10)
O12 0.062(12) 0.075(17) 0.017(7) -0.010(9) 0.003(7) 0.020(11)
O13 0.058(10) 0.025(10) 0.020(7) 0.004(7) 0.005(7) 0.014(8)
O14 0.053(11) 0.070(16) 0.034(9) 0.013(10) 0.014(8) 0.017(10)
O15 0.097(16) 0.060(16) 0.028(9) 0.007(9) -0.004(9) 0.036(13)
O16 0.102(17) 0.09(2) 0.032(9) 0.022(11) 0.017(10) 0.063(15)
O17 0.115(17) 0.034(13) 0.035(9) 0.008(9) -0.010(10) 0.042(12)
O18 0.048(9) 0.040(11) 0.011(6) 0.007(7) 0.004(6) 0.014(8)
O19 0.081(15) 0.068(17) 0.052(11) 0.003(11) 0.007(10) 0.047(13)
O20 0.079(14) 0.09(2) 0.032(9) 0.008(11) -0.005(9) 0.047(14)
O21 0.049(10) 0.030(11) 0.022(7) 0.000(7) 0.000(6) 0.014(8)
O22 0.071(13) 0.044(14) 0.047(11) -0.003(10) 0.024(9) 0.012(10)
O23 0.058(8) 0.044(9) 0.023(5) 0.006(5) 0.018(5) 0.016(6)
O24 0.049(10) 0.057(14) 0.037(9) 0.000(9) 0.025(8) 0.018(10)
O25 0.054(10) 0.044(12) 0.013(6) -0.007(7) 0.013(6) 0.018(9)
O26 0.051(11) 0.057(14) 0.030(8) -0.012(9) -0.011(7) 0.020(10)
O27 0.063(12) 0.038(12) 0.047(10) 0.002(9) 0.017(9) 0.034(10)
O28 0.039(9) 0.042(12) 0.022(7) -0.007(7) 0.002(6) 0.015(8)
O29 0.042(9) 0.039(11) 0.007(6) -0.002(6) -0.002(5) 0.022(8)
O30 0.080(14) 0.081(18) 0.050(11) -0.017(11) -0.001(10) 0.059(14)
O31 0.073(12) 0.043(13) 0.025(8) 0.002(8) 0.001(8) 0.030(10)
O32 0.068(12) 0.035(12) 0.032(8) 0.000(8) 0.006(8) 0.033(10)
O33 0.087(13) 0.053(14) 0.016(7) 0.013(8) 0.000(8) 0.042(11)
O34 0.058(8) 0.044(9) 0.023(5) 0.006(5) 0.018(5) 0.016(6)
O35 0.076(13) 0.030(12) 0.037(9) 0.003(8) 0.002(8) 0.025(10)
O36 0.044(9) 0.037(12) 0.024(7) 0.007(7) -0.002(7) 0.007(8)
O37 0.042(9) 0.030(10) 0.031(8) 0.008(7) 0.021(7) 0.019(8)
O38 0.050(9) 0.019(9) 0.023(7) 0.002(6) 0.012(6) 0.018(7)
O39 0.038(8) 0.014(8) 0.013(6) 0.001(6) 0.001(5) 0.007(6)
O40 0.050(10) 0.032(11) 0.025(8) 0.003(7) 0.006(7) 0.009(8)
O41 0.051(10) 0.035(11) 0.028(8) 0.008(7) -0.002(7) 0.022(9)
O42 0.047(9) 0.036(11) 0.022(7) 0.000(7) 0.001(6) 0.027(8)
O43 0.050(10) 0.035(11) 0.033(8) 0.000(8) -0.008(7) 0.027(9)
O44 0.033(9) 0.042(12) 0.034(8) -0.016(8) -0.007(7) 0.001(8)
O45 0.047(10) 0.056(14) 0.031(8) 0.013(8) 0.009(7) 0.025(9)
O46 0.066(13) 0.12(2) 0.022(8) -0.005(10) 0.007(8) 0.062(14)
O47 0.056(12) 0.087(19) 0.053(11) -0.010(12) -0.001(9) 0.047(13)
O48 0.060(11) 0.036(12) 0.033(9) 0.008(8) -0.007(8) 0.009(9)
O49 0.078(13) 0.071(17) 0.025(8) -0.015(9) -0.003(8) 0.042(12)
O50 0.079(13) 0.041(13) 0.051(11) 0.005(9) -0.001(9) 0.045(11)
O51 0.043(9) 0.032(11) 0.033(8) -0.010(8) -0.008(7) 0.016(8)
O52 0.052(10) 0.054(13) 0.010(6) 0.015(7) -0.005(6) 0.015(9)
O53 0.055(11) 0.036(13) 0.050(11) 0.006(9) 0.007(8) 0.015(9)
O54 0.054(11) 0.057(14) 0.028(8) 0.019(9) 0.008(7) 0.027(10)
O55 0.054(12) 0.053(16) 0.063(13) 0.009(11) 0.020(10) -0.002(10)
O56 0.044(10) 0.035(12) 0.043(9) 0.018(9) 0.009(8) 0.005(8)
O57 0.058(12) 0.09(2) 0.043(11) 0.002(12) -0.002(9) 0.028(13)
O58 0.069(12) 0.043(13) 0.038(9) 0.017(9) 0.004(8) 0.028(10)
O59 0.061(11) 0.040(13) 0.032(9) -0.001(8) -0.013(8) 0.010(9)
O60 0.082(15) 0.041(15) 0.064(13) -0.023(11) -0.008(11) 0.002(11)
O61 0.077(13) 0.038(12) 0.026(8) -0.005(8) 0.004(8) 0.029(10)
O62 0.049(10) 0.028(11) 0.030(8) 0.001(7) 0.005(7) 0.013(8)
O63 0.040(8) 0.008(8) 0.023(7) 0.006(6) -0.004(6) 0.005(6)
O64 0.037(9) 0.027(10) 0.029(8) -0.001(7) 0.005(6) 0.001(7)
O65 0.051(10) 0.032(11) 0.021(7) -0.018(7) -0.003(7) 0.010(8)
O66 0.067(12) 0.058(15) 0.025(8) -0.013(9) -0.018(8) 0.027(11)
O67 0.035(8) 0.023(9) 0.016(6) -0.005(6) 0.000(5) 0.015(7)
O68 0.148(16) 0.084(16) 0.035(8) -0.019(9) 0.036(9) -0.033(12)
O69 0.14(4) 0.13(5) 0.09(3) -0.02(3) -0.02(2) 0.05(3)
O70 0.18(8) 0.09(7) 0.33(12) -0.08(7) -0.22(8) 0.08(6)
O71 0.092(6) 0.063(6) 0.044(4) -0.006(4) 0.003(4) 0.030(5)
O72 0.16(3) 0.032(15) 0.096(19) -0.034(14) 0.069(18) -0.033(15)
K1 0.092(6) 0.063(6) 0.044(4) -0.006(4) 0.003(4) 0.030(5)
K2 0.10(2) 0.15(3) 0.051(9) 0.005(13) 0.014(12) 0.09(2)
K3 0.081(5) 0.068(6) 0.066(4) -0.007(4) 0.002(4) 0.035(4)
K4 0.105(9) 0.080(10) 0.056(6) 0.020(6) 0.020(6) 0.030(7)
K5 0.064(4) 0.065(5) 0.027(2) -0.009(3) 0.002(2) 0.026(4)
K6 0.084(5) 0.051(5) 0.045(3) 0.012(3) 0.009(3) 0.023(4)
K7 0.071(4) 0.065(6) 0.054(4) -0.004(4) 0.002(3) 0.023(4)
K8 0.108(7) 0.087(8) 0.064(5) 0.018(5) -0.001(5) 0.001(5)
K9 0.054(4) 0.062(6) 0.095(6) -0.017(4) -0.004(4) 0.016(4)
K10 0.248(15) 0.108(11) 0.050(5) -0.006(6) 0.037(7) 0.028(10)
K11 0.16(3) 0.032(15) 0.096(19) -0.034(14) 0.069(18) -0.033(15)
K12 0.197(14) 0.110(12) 0.194(14) -0.024(10) 0.109(12) -0.001(10)
K14 0.18(5) 0.12(4) 0.14(4) 0.04(3) 0.00(3) 0.11(4)
K15 0.146(12) 0.32(3) 0.188(14) 0.133(16) 0.070(11) 0.137(15)
K16 0.219(17) 0.33(3) 0.150(13) 0.070(16) 0.014(12) 0.15(2)
O1W 0.08(2) 0.055(18) 0.043(12) 0.010(11) 0.027(12) 0.023(14)
O2W 0.12(2) 0.12(3) 0.077(18) -0.005(18) -0.011(16) 0.05(2)
O3W 0.079(15) 0.08(2) 0.048(12) 0.027(12) 0.014(10) -0.014(13)
O4W 0.100(19) 0.051(18) 0.15(2) 0.053(17) 0.056(17) 0.034(15)
O5W 0.148(16) 0.084(16) 0.035(8) -0.019(9) 0.036(9) -0.033(12)
O6W 0.082(18) 0.15(3) 0.088(18) 0.021(19) 0.029(14) 0.058(19)
O7W 0.076(14) 0.077(19) 0.041(11) -0.009(11) -0.014(10) 0.020(13)
O8W 0.098(19) 0.14(3) 0.085(18) 0.052(19) 0.041(15) 0.07(2)
O9W 0.04(3) 0.01(2) 0.18(6) 0.00(3) -0.02(3) 0.00(2)
O12W 0.20(5) 0.73(16) 0.28(6) 0.29(8) 0.13(5) 0.30(8)
O13W 0.22(4) 0.29(7) 0.10(3) -0.07(3) -0.09(3) 0.08(4)
O14W 0.12(3) 0.32(6) 0.15(3) -0.09(3) -0.08(2) 0.12(4)
O15W 0.41(7) 0.15(4) 0.063(18) -0.01(2) -0.08(3) 0.18(5)
O16W 0.17(3) 0.03(2) 0.41(7) 0.04(3) 0.14(4) 0.04(2)
O18W 0.24(5) 0.06(3) 0.035(16) 0.027(17) 0.03(2) 0.08(3)
O20W 0.06(3) 0.13(5) 0.11(4) 0.04(3) 0.05(3) 0.08(3)
O21W 0.06(3) 0.14(5) 0.09(3) 0.02(3) 0.02(2) 0.08(3)
O22W 0.24(5) 0.06(3) 0.035(16) 0.027(17) 0.03(2) 0.08(3)
O25W 0.06(3) 0.32(11) 0.20(7) 0.18(7) 0.06(4) 0.12(5)

loop_
_atom_type_symbol
_atom_type_description
_atom_type_scat_dispersion_real
_atom_type_scat_dispersion_imag
_atom_type_scat_source
O O 0.0106 0.0060 'International Tables Vol C Tables 4.2.6.8 and 6.1.1.4'
Si Si 0.0817 0.0704 'International Tables Vol C Tables 4.2.6.8 and 6.1.1.4'
K K 0.2009 0.2494 'International Tables Vol C Tables 4.2.6.8 and 6.1.1.4'
W W -0.8490 6.8722 'International Tables Vol C Tables 4.2.6.8 and 6.1.1.4'
Ni Ni 0.3393 1.1124 'International Tables Vol C Tables 4.2.6.8 and 6.1.1.4'

loop_
_geom_angle_atom_site_label_1
_geom_angle_atom_site_label_2
_geom_angle_atom_site_label_3
_geom_angle
_geom_angle_site_symmetry_1
_geom_angle_site_symmetry_3
_geom_angle_publ_flag
O1 W1 O2 105.0(8) . . ?
O1 W1 O4 99.8(7) . . ?
O2 W1 O4 90.4(6) . . ?
O1 W1 O5 99.0(7) . . ?
O2 W1 O5 87.5(6) . . ?
O4 W1 O5 160.9(7) . . ?
O1 W1 O3 96.3(8) . . ?
O2 W1 O3 158.6(7) . . ?
O4 W1 O3 88.2(6) . . ?
O5 W1 O3 86.8(7) . . ?
O1 W1 O6 168.8(7) . . ?
O2 W1 O6 84.7(7) . . ?
O4 W1 O6 74.1(6) . . ?
O5 W1 O6 86.7(6) . . ?
O3 W1 O6 74.3(6) . . ?
O1 W1 K6 46.9(5) . 1_665 ?
O2 W1 K6 96.8(5) . 1_665 ?
O4 W1 K6 146.8(5) . 1_665 ?
O5 W1 K6 52.3(5) . 1_665 ?
O3 W1 K6 96.0(4) . 1_665 ?
O6 W1 K6 138.7(4) . 1_665 ?
O1 W1 K3 88.7(5) . . ?
O2 W1 K3 45.7(4) . . ?
O4 W1 K3 51.0(5) . . ?
O5 W1 K3 132.6(5) . . ?
O3 W1 K3 139.0(4) . . ?
O6 W1 K3 94.5(4) . . ?
K6 W1 K3 116.01(16) 1_665 . ?
O7 W2 O8 101.4(8) . . ?
O7 W2 O10 99.6(7) . . ?
O8 W2 O10 94.1(7) . . ?
O7 W2 O3 99.2(8) . . ?
O8 W2 O3 158.6(7) . . ?
O10 W2 O3 87.9(7) . . ?
O7 W2 O9 101.5(7) . . ?
O8 W2 O9 86.4(7) . . ?
O10 W2 O9 158.3(7) . . ?
O3 W2 O9 84.1(7) . . ?
O7 W2 O6 171.5(8) . . ?
O8 W2 O6 85.7(6) . . ?
O10 W2 O6 75.1(6) . . ?
O3 W2 O6 74.3(6) . . ?
O9 W2 O6 83.4(6) . . ?
O7 W2 K9 51.1(6) . 2_877 ?
O8 W2 K9 51.0(5) . 2_877 ?
O10 W2 K9 93.8(5) . 2_877 ?
O3 W2 K9 150.2(5) . 2_877 ?
O9 W2 K9 103.1(5) . 2_877 ?
O6 W2 K9 134.8(4) . 2_877 ?
O7 W2 K7 50.3(5) . 1_665 ?
O8 W2 K7 95.1(5) . 1_665 ?
O10 W2 K7 149.8(6) . 1_665 ?
O3 W2 K7 93.7(4) . 1_665 ?
O9 W2 K7 51.2(5) . 1_665 ?
O6 W2 K7 134.3(3) . 1_665 ?
K9 W2 K7 70.36(17) 2_877 1_665 ?
O7 W2 K8 28.8(6) . . ?
O8 W2 K8 122.0(5) . . ?
O10 W2 K8 78.3(6) . . ?
O3 W2 K8 79.3(5) . . ?
O9 W2 K8 119.6(5) . . ?
O6 W2 K8 142.8(4) . . ?
K9 W2 K8 72.0(2) 2_877 . ?
K7 W2 K8 72.46(19) 1_665 . ?
O12 W3 O13 103.0(8) . . ?
O12 W3 O11 100.6(8) . . ?
O13 W3 O11 93.0(7) . . ?
O12 W3 O4 100.2(9) . . ?
O13 W3 O4 88.7(7) . . ?
O11 W3 O4 158.2(6) . . ?
O12 W3 O10 96.2(7) . . ?
O13 W3 O10 160.4(6) . . ?
O11 W3 O10 87.6(7) . . ?
O4 W3 O10 83.7(7) . . ?
O12 W3 O6 168.2(8) . . ?
O13 W3 O6 87.0(6) . . ?
O11 W3 O6 85.0(6) . . ?
O4 W3 O6 73.4(6) . . ?
O10 W3 O6 73.5(6) . . ?
O12 W3 K3 54.3(6) . 2_777 ?
O13 W3 K3 49.6(5) . 2_777 ?
O11 W3 K3 92.5(5) . 2_777 ?
O4 W3 K3 105.0(5) . 2_777 ?
O10 W3 K3 150.0(4) . 2_777 ?
O6 W3 K3 136.5(4) . 2_777 ?
O12 W3 K3 89.2(6) . . ?
O13 W3 K3 43.1(5) . . ?
O11 W3 K3 136.0(5) . . ?
O4 W3 K3 50.7(5) . . ?
O10 W3 K3 134.3(5) . . ?
O6 W3 K3 93.9(4) . . ?
K3 W3 K3 59.1(2) 2_777 . ?
O12 W3 K8 53.3(7) . 2_877 ?
O13 W3 K8 102.8(5) . 2_877 ?
O11 W3 K8 47.4(5) . 2_877 ?
O4 W3 K8 152.6(5) . 2_877 ?
O10 W3 K8 92.0(5) . 2_877 ?
O6 W3 K8 131.3(4) . 2_877 ?
K3 W3 K8 66.85(19) 2_777 2_877 ?
K3 W3 K8 125.68(19) . 2_877 ?
O16 W4 O15 100.9(10) . . ?
O16 W4 O17 91.2(9) . . ?
O15 W4 O17 96.6(8) . . ?
O16 W4 O14 92.0(9) . . ?
O15 W4 O14 103.3(8) . . ?
O17 W4 O14 158.9(7) . . ?
O16 W4 O11 167.0(7) . . ?
O15 W4 O11 92.1(9) . . ?
O17 W4 O11 88.0(8) . . ?
O14 W4 O11 84.3(8) . . ?
O16 W4 O18 84.6(7) . . ?
O15 W4 O18 170.3(8) . . ?
O17 W4 O18 75.2(6) . . ?
O14 W4 O18 84.3(6) . . ?
O11 W4 O18 82.6(6) . . ?
O16 W4 Ni1B 40.0(6) . . ?
O15 W4 Ni1B 140.4(8) . . ?
O17 W4 Ni1B 81.6(6) . . ?
O14 W4 Ni1B 87.4(6) . . ?
O11 W4 Ni1B 127.2(4) . . ?
O18 W4 Ni1B 44.6(5) . . ?
O16 W4 K8 140.5(6) . 2_877 ?
O15 W4 K8 39.9(8) . 2_877 ?
O17 W4 K8 89.8(6) . 2_877 ?
O14 W4 K8 100.8(6) . 2_877 ?
O11 W4 K8 52.4(4) . 2_877 ?
O18 W4 K8 133.4(5) . 2_877 ?
Ni1B W4 K8 171.5(2) . 2_877 ?
O16 W4 K17 60.2(13) . 2_767 ?
O15 W4 K17 76.0(13) . 2_767 ?
O17 W4 K17 147.4(13) . 2_767 ?
O14 W4 K17 47.6(12) . 2_767 ?
O11 W4 K17 123.5(12) . 2_767 ?
O18 W4 K17 113.7(11) . 2_767 ?
Ni1B W4 K17 84.5(11) . 2_767 ?
K8 W4 K17 102.7(11) 2_877 2_767 ?
O16 W4 K16 97.7(7) . 2_877 ?
O15 W4 K16 57.2(7) . 2_877 ?
O17 W4 K16 39.4(6) . 2_877 ?
O14 W4 K16 159.5(6) . 2_877 ?
O11 W4 K16 89.8(6) . 2_877 ?
O18 W4 K16 114.5(4) . 2_877 ?
Ni1B W4 K16 111.6(4) . 2_877 ?
K8 W4 K16 60.6(4) 2_877 2_877 ?
K17 W4 K16 123.8(10) 2_767 2_877 ?
O20 W5 O19 104.3(10) . . ?
O20 W5 O21 90.7(8) . . ?
O19 W5 O21 101.7(8) . . ?
O20 W5 O17 93.1(9) . . ?
O19 W5 O17 101.3(8) . . ?
O21 W5 O17 154.9(7) . . ?
O20 W5 O8 163.4(7) . . ?
O19 W5 O8 91.8(9) . . ?
O21 W5 O8 81.9(6) . . ?
O17 W5 O8 87.6(7) . . ?
O20 W5 O18 84.2(8) . . ?
O19 W5 O18 170.2(9) . . ?
O21 W5 O18 82.9(5) . . ?
O17 W5 O18 72.9(6) . . ?
O8 W5 O18 80.2(6) . . ?
O20 W5 Ni1B 40.3(7) . . ?
O19 W5 Ni1B 143.7(8) . . ?
O21 W5 Ni1B 88.7(5) . . ?
O17 W5 Ni1B 78.6(7) . . ?
O8 W5 Ni1B 124.2(4) . . ?
O18 W5 Ni1B 44.0(5) . . ?
O20 W5 K9 147.8(6) . 2_877 ?
O19 W5 K9 43.8(8) . 2_877 ?
O21 W5 K9 98.9(5) . 2_877 ?
O17 W5 K9 90.8(7) . 2_877 ?
O8 W5 K9 48.6(4) . 2_877 ?
O18 W5 K9 127.3(5) . 2_877 ?
Ni1B W5 K9 167.93(19) . 2_877 ?
O20 W5 K17 41.9(12) . . ?
O19 W5 K17 86.2(12) . . ?
O21 W5 K17 131.8(12) . . ?
O17 W5 K17 59.7(12) . . ?
O8 W5 K17 146.0(11) . . ?
O18 W5 K17 97.2(10) . . ?
Ni1B W5 K17 62.1(9) . . ?
K9 W5 K17 117.4(9) 2_877 . ?
O23 W6 O22 100.0(8) . . ?
O23 W6 O14 100.2(7) . . ?
O22 W6 O14 94.5(9) . . ?
O23 W6 O24 99.1(7) . . ?
O22 W6 O24 97.4(9) . . ?
O14 W6 O24 155.1(7) . . ?
O23 W6 O13 90.9(7) . . ?
O22 W6 O13 168.8(7) . . ?
O14 W6 O13 81.4(7) . . ?
O24 W6 O13 82.9(7) . . ?
O23 W6 O25 168.7(8) . . ?
O22 W6 O25 89.4(7) . . ?
O14 W6 O25 85.0(6) . . ?
O24 W6 O25 73.3(6) . . ?
O13 W6 O25 79.9(6) . . ?
O23 W6 K17 71.2(13) . 2_767 ?
O22 W6 K17 58.2(13) . 2_767 ?
O14 W6 K17 53.2(11) . 2_767 ?
O24 W6 K17 149.9(12) . 2_767 ?
O13 W6 K17 124.7(12) . 2_767 ?
O25 W6 K17 119.5(12) . 2_767 ?
O23 W6 K3 39.9(6) . 2_777 ?
O22 W6 K3 139.1(6) . 2_777 ?
O14 W6 K3 87.3(6) . 2_777 ?
O24 W6 K3 97.7(5) . 2_777 ?
O13 W6 K3 51.5(4) . 2_777 ?
O25 W6 K3 131.4(5) . 2_777 ?
K17 W6 K3 92.4(12) 2_767 2_777 ?
O23 W6 K9 66.4(6) . 2_777 ?
O22 W6 K9 70.7(7) . 2_777 ?
O14 W6 K9 156.8(6) . 2_777 ?
O24 W6 K9 47.7(5) . 2_777 ?
O13 W6 K9 116.3(4) . 2_777 ?
O25 W6 K9 111.7(4) . 2_777 ?
K17 W6 K9 103.7(10) 2_767 2_777 ?
K3 W6 K9 92.55(16) 2_777 2_777 ?
O23 W6 K3 80.0(6) . . ?
O22 W6 K3 138.8(7) . . ?
O14 W6 K3 126.3(6) . . ?
O24 W6 K3 43.2(6) . . ?
O13 W6 K3 45.1(4) . . ?
O25 W6 K3 88.8(5) . . ?
K17 W6 K3 149.8(11) 2_767 . ?
K3 W6 K3 58.6(2) 2_777 . ?
K9 W6 K3 71.88(17) 2_777 . ?
O26 W7 O21 101.4(7) . . ?
O26 W7 O9 99.7(8) . . ?
O21 W7 O9 89.8(7) . . ?
O26 W7 O28 98.9(7) . . ?
O21 W7 O28 159.4(6) . . ?
O9 W7 O28 89.9(7) . . ?
O26 W7 O27 94.1(8) . . ?
O21 W7 O27 88.4(7) . . ?
O9 W7 O27 166.2(6) . . ?
O28 W7 O27 87.0(7) . . ?
O26 W7 O29 172.7(6) . . ?
O21 W7 O29 85.3(6) . . ?
O9 W7 O29 83.1(6) . . ?
O28 W7 O29 74.3(5) . . ?
O27 W7 O29 83.1(6) . . ?
O26 W7 K7 47.1(6) . 1_665 ?
O21 W7 K7 98.1(5) . 1_665 ?
O9 W7 K7 52.6(5) . 1_665 ?
O28 W7 K7 98.0(5) . 1_665 ?
O27 W7 K7 141.2(5) . 1_665 ?
O29 W7 K7 135.4(4) . 1_665 ?
O30 W8 O31 102.4(10) . . ?
O30 W8 O24 97.4(8) . . ?
O31 W8 O24 97.6(8) . . ?
O30 W8 O32 99.4(8) . . ?
O31 W8 O32 93.0(8) . . ?
O24 W8 O32 157.6(7) . . ?
O30 W8 O2 91.0(9) . . ?
O31 W8 O2 165.8(7) . . ?
O24 W8 O2 85.2(7) . . ?
O32 W8 O2 79.9(7) . . ?
O30 W8 O25 167.8(8) . . ?
O31 W8 O25 88.1(7) . . ?
O24 W8 O25 74.7(6) . . ?
O32 W8 O25 86.1(6) . . ?
O2 W8 O25 79.1(6) . . ?
O30 W8 K3 77.4(7) . . ?
O31 W8 K3 140.2(5) . . ?
O24 W8 K3 44.3(6) . . ?
O32 W8 K3 126.6(6) . . ?
O2 W8 K3 47.2(4) . . ?
O25 W8 K3 90.6(4) . . ?
O33 W9 O32 101.8(8) . . ?
O33 W9 O28 98.5(8) . . ?
O32 W9 O28 159.7(7) . . ?
O33 W9 O5 94.0(8) . . ?
O32 W9 O5 86.3(7) . . ?
O28 W9 O5 92.1(7) . . ?
O33 W9 O34 97.9(8) . . ?
O32 W9 O34 91.4(7) . . ?
O28 W9 O34 86.0(7) . . ?
O5 W9 O34 168.1(7) . . ?
O33 W9 O29 173.0(7) . . ?
O32 W9 O29 85.1(6) . . ?
O28 W9 O29 74.7(6) . . ?
O5 W9 O29 84.9(6) . . ?
O34 W9 O29 83.2(6) . . ?
O33 W9 K6 45.9(7) . 1_665 ?
O32 W9 K6 93.8(6) . 1_665 ?
O28 W9 K6 100.2(6) . 1_665 ?
O5 W9 K6 48.2(5) . 1_665 ?
O34 W9 K6 143.7(5) . 1_665 ?
O29 W9 K6 133.0(4) . 1_665 ?
O35 W10 O36 101.6(8) . . ?
O35 W10 O37 98.5(8) . . ?
O36 W10 O37 159.9(7) . . ?
O35 W10 O38 98.1(7) . . ?
O36 W10 O38 87.0(7) . . ?
O37 W10 O38 91.5(6) . . ?
O35 W10 O34 96.5(8) . . ?
O36 W10 O34 90.1(7) . . ?
O37 W10 O34 86.2(7) . . ?
O38 W10 O34 165.4(7) . . ?
O35 W10 O39 171.7(7) . . ?
O36 W10 O39 86.6(6) . . ?
O37 W10 O39 73.3(6) . . ?
O38 W10 O39 83.3(5) . . ?
O34 W10 O39 82.2(6) . . ?
O35 W10 K4 83.2(6) . . ?
O36 W10 K4 132.9(5) . . ?
O37 W10 K4 51.1(4) . . ?
O38 W10 K4 46.2(4) . . ?
O34 W10 K4 136.3(5) . . ?
O39 W10 K4 92.0(3) . . ?
O40 W11 O27 97.5(8) . . ?
O40 W11 O41 102.1(7) . . ?
O27 W11 O41 91.4(7) . . ?
O40 W11 O37 97.8(7) . . ?
O27 W11 O37 88.3(7) . . ?
O41 W11 O37 159.9(6) . . ?
O40 W11 O42 94.8(7) . . ?
O27 W11 O42 167.7(7) . . ?
O41 W11 O42 86.1(7) . . ?
O37 W11 O42 89.9(6) . . ?
O40 W11 O39 172.0(6) . . ?
O27 W11 O39 84.5(6) . . ?
O41 W11 O39 85.5(6) . . ?
O37 W11 O39 74.4(5) . . ?
O42 W11 O39 83.3(5) . . ?
O40 W11 K15 51.2(6) . 1_655 ?
O27 W11 K15 118.2(6) . 1_655 ?
O41 W11 K15 57.0(5) . 1_655 ?
O37 W11 K15 139.1(4) . 1_655 ?
O42 W11 K15 70.2(5) . 1_655 ?
O39 W11 K15 134.3(5) . 1_655 ?
O40 W11 K4 80.3(5) . . ?
O27 W11 K4 138.0(5) . . ?
O41 W11 K4 130.2(5) . . ?
O37 W11 K4 51.1(4) . . ?
O42 W11 K4 44.6(5) . . ?
O39 W11 K4 93.0(3) . . ?
K15 W11 K4 93.1(2) 1_655 . ?
O47 W12 O46 101.0(8) . . ?
O47 W12 O43 99.4(9) . . ?
O46 W12 O43 96.5(9) . . ?
O47 W12 O36 100.0(9) . . ?
O46 W12 O36 91.9(9) . . ?
O43 W12 O36 156.9(7) . . ?
O47 W12 O44 89.7(8) . . ?
O46 W12 O44 168.8(7) . . ?
O43 W12 O44 84.9(7) . . ?
O36 W12 O44 82.9(7) . . ?
O47 W12 O45 169.7(9) . . ?
O46 W12 O45 87.7(7) . . ?
O43 W12 O45 73.9(6) . . ?
O36 W12 O45 85.0(7) . . ?
O44 W12 O45 82.0(6) . . ?
O47 W12 Ni1C 142.8(8) . . ?
O46 W12 Ni1C 43.5(8) . . ?
O43 W12 Ni1C 79.0(8) . . ?
O36 W12 Ni1C 92.8(8) . . ?
O44 W12 Ni1C 126.6(7) . . ?
O45 W12 Ni1C 44.7(7) . . ?
O47 W12 K2 41.4(7) . 2_666 ?
O46 W12 K2 142.2(7) . 2_666 ?
O43 W12 K2 93.5(6) . 2_666 ?
O36 W12 K2 92.9(5) . 2_666 ?
O44 W12 K2 48.4(6) . 2_666 ?
O45 W12 K2 130.0(6) . 2_666 ?
Ni1C W12 K2 171.7(8) . 2_666 ?
O47 W12 K15 63.9(8) . . ?
O46 W12 K15 95.1(7) . . ?
O43 W12 K15 36.4(5) . . ?
O36 W12 K15 163.4(5) . . ?
O44 W12 K15 92.6(5) . . ?
O45 W12 K15 110.2(5) . . ?
Ni1C W12 K15 102.6(7) . . ?
K2 W12 K15 72.4(3) 2_666 . ?
O47 W12 K2 43.3(7) . . ?
O46 W12 K2 139.3(8) . . ?
O43 W12 K2 106.8(6) . . ?
O36 W12 K2 79.5(5) . . ?
O44 W12 K2 49.5(7) . . ?
O45 W12 K2 130.3(6) . . ?
Ni1C W12 K2 171.7(7) . . ?
K2 W12 K2 13.6(7) 2_666 . ?
K15 W12 K2 85.3(3) . . ?
O48 W13 O49 104.1(8) . . ?
O48 W13 O50 98.4(8) . . ?
O49 W13 O50 95.2(9) . . ?
O48 W13 O41 100.1(8) . . ?
O49 W13 O41 93.6(9) . . ?
O50 W13 O41 156.9(6) . . ?
O48 W13 O51 89.7(6) . . ?
O49 W13 O51 166.1(7) . . ?
O50 W13 O51 84.8(7) . . ?
O41 W13 O51 81.6(7) . . ?
O48 W13 O52 169.3(7) . . ?
O49 W13 O52 85.6(7) . . ?
O50 W13 O52 75.8(7) . . ?
O41 W13 O52 83.7(6) . . ?
O51 W13 O52 80.9(5) . . ?
O48 W13 Ni1A 144.8(6) . . ?
O49 W13 Ni1A 40.9(7) . . ?
O50 W13 Ni1A 84.1(8) . . ?
O41 W13 Ni1A 88.8(7) . . ?
O51 W13 Ni1A 125.5(6) . . ?
O52 W13 Ni1A 44.6(5) . . ?
O48 W13 K15 47.4(6) . 1_655 ?
O49 W13 K15 121.0(8) . 1_655 ?
O50 W13 K15 132.9(6) . 1_655 ?
O41 W13 K15 56.8(5) . 1_655 ?
O51 W13 K15 67.1(5) . 1_655 ?
O52 W13 K15 131.2(4) . 1_655 ?
Ni1A W13 K15 143.0(7) . 1_655 ?
O55 W14 O53 101.6(9) . . ?
O55 W14 O54 102.8(9) . . ?
O53 W14 O54 94.1(8) . . ?
O55 W14 O43 98.0(9) . . ?
O53 W14 O43 94.3(7) . . ?
O54 W14 O43 155.4(7) . . ?
O55 W14 O56 92.7(8) . . ?
O53 W14 O56 165.7(8) . . ?
O54 W14 O56 82.5(7) . . ?
O43 W14 O56 83.6(6) . . ?
O55 W14 O45 169.3(8) . . ?
O53 W14 O45 85.0(7) . . ?
O54 W14 O45 84.9(7) . . ?
O43 W14 O45 72.9(7) . . ?
O56 W14 O45 80.9(6) . . ?
O55 W14 Ni1C 138.4(9) . . ?
O53 W14 Ni1C 37.4(8) . . ?
O54 W14 Ni1C 90.3(8) . . ?
O43 W14 Ni1C 82.6(7) . . ?
O56 W14 Ni1C 128.5(8) . . ?
O45 W14 Ni1C 47.6(7) . . ?
O55 W14 K12 53.4(7) . 1_445 ?
O53 W14 K12 48.3(6) . 1_445 ?
O54 W14 K12 105.6(6) . 1_445 ?
O43 W14 K12 97.3(6) . 1_445 ?
O56 W14 K12 146.0(5) . 1_445 ?
O45 W14 K12 132.1(5) . 1_445 ?
Ni1C W14 K12 85.1(6) . 1_445 ?
O55 W14 K15 63.3(8) . . ?
O53 W14 K15 94.8(6) . . ?
O54 W14 K15 164.7(7) . . ?
O43 W14 K15 35.4(6) . . ?
O56 W14 K15 91.6(5) . . ?
O45 W14 K15 108.2(5) . . ?
Ni1C W14 K15 104.3(6) . . ?
K12 W14 K15 71.9(4) 1_445 . ?
O57 W15 O58 101.0(9) . . ?
O57 W15 O54 101.9(9) . . ?
O58 W15 O54 94.7(7) . . ?
O57 W15 O50 96.5(9) . . ?
O58 W15 O50 96.0(8) . . ?
O54 W15 O50 156.6(7) . . ?
O57 W15 O59 90.5(8) . . ?
O58 W15 O59 168.5(8) . . ?
O54 W15 O59 82.3(7) . . ?
O50 W15 O59 83.1(7) . . ?
O57 W15 O52 167.7(8) . . ?
O58 W15 O52 87.8(7) . . ?
O54 W15 O52 85.8(7) . . ?
O50 W15 O52 73.9(7) . . ?
O59 W15 O52 80.8(6) . . ?
O57 W15 Ni1A 143.8(8) . . ?
O58 W15 Ni1A 43.8(8) . . ?
O54 W15 Ni1A 91.4(8) . . ?
O50 W15 Ni1A 82.2(8) . . ?
O59 W15 Ni1A 124.9(7) . . ?
O52 W15 Ni1A 44.1(5) . . ?
O57 W15 K8 61.4(7) . 1_445 ?
O58 W15 K8 40.4(7) . 1_445 ?
O54 W15 K8 94.8(5) . 1_445 ?
O50 W15 K8 106.8(5) . 1_445 ?
O59 W15 K8 150.7(6) . 1_445 ?
O52 W15 K8 128.2(4) . 1_445 ?
Ni1A W15 K8 84.2(4) . 1_445 ?
O60 W16 O56 103.0(9) . . ?
O60 W16 O59 102.8(10) . . ?
O56 W16 O59 94.4(8) . . ?
O60 W16 O62 95.6(9) . . ?
O56 W16 O62 87.9(7) . . ?
O59 W16 O62 160.4(8) . . ?
O60 W16 O61 95.5(9) . . ?
O56 W16 O61 160.1(8) . . ?
O59 W16 O61 88.5(7) . . ?
O62 W16 O61 83.1(6) . . ?
O60 W16 O63 164.5(8) . . ?
O56 W16 O63 87.1(7) . . ?
O59 W16 O63 87.9(7) . . ?
O62 W16 O63 72.8(6) . . ?
O61 W16 O63 73.3(6) . . ?
O60 W16 K14 74.9(12) . . ?
O56 W16 K14 142.8(9) . . ?
O59 W16 K14 51.8(9) . . ?
O62 W16 K14 129.3(9) . . ?
O61 W16 K14 49.7(10) . . ?
O63 W16 K14 104.2(10) . . ?
O60 W16 K13 60.8(9) . . ?
O56 W16 K13 133.9(6) . . ?
O59 W16 K13 130.1(7) . . ?
O62 W16 K13 54.9(6) . . ?
O61 W16 K13 51.2(6) . . ?
O63 W16 K13 103.7(5) . . ?
K14 W16 K13 78.4(8) . . ?
O64 W17 O51 102.6(7) . . ?
O64 W17 O42 99.4(7) . . ?
O51 W17 O42 88.9(7) . . ?
O64 W17 O61 99.6(7) . . ?
O51 W17 O61 91.5(7) . . ?
O42 W17 O61 160.4(6) . . ?
O64 W17 O65 97.4(7) . . ?
O51 W17 O65 159.8(6) . . ?
O42 W17 O65 84.9(6) . . ?
O61 W17 O65 88.0(7) . . ?
O64 W17 O63 169.3(6) . . ?
O51 W17 O63 87.4(6) . . ?
O42 W17 O63 84.7(6) . . ?
O61 W17 O63 75.8(6) . . ?
O65 W17 O63 72.9(5) . . ?
O64 W17 K4 81.2(6) . . ?
O51 W17 K4 135.7(5) . . ?
O42 W17 K4 47.5(4) . . ?
O61 W17 K4 131.9(5) . . ?
O65 W17 K4 44.9(5) . . ?
O63 W17 K4 94.5(4) . . ?
O64 W17 K14 87.0(9) . . ?
O51 W17 K14 57.1(9) . . ?
O42 W17 K14 145.9(8) . . ?
O61 W17 K14 40.3(8) . . ?
O65 W17 K14 127.7(8) . . ?
O63 W17 K14 95.3(8) . . ?
K4 W17 K14 164.3(7) . . ?
O66 W18 O44 100.9(8) . . ?
O66 W18 O62 101.1(8) . . ?
O44 W18 O62 92.7(7) . . ?
O66 W18 O38 98.2(8) . . ?
O44 W18 O38 87.3(7) . . ?
O62 W18 O38 160.3(6) . . ?
O66 W18 O65 97.9(7) . . ?
O44 W18 O65 160.6(6) . . ?
O62 W18 O65 88.1(7) . . ?
O38 W18 O65 85.5(6) . . ?
O66 W18 O63 170.7(7) . . ?
O44 W18 O63 88.0(6) . . ?
O62 W18 O63 75.8(6) . . ?
O38 W18 O63 84.5(6) . . ?
O65 W18 O63 73.4(6) . . ?
O66 W18 K2 46.4(7) . . ?
O44 W18 K2 56.4(6) . . ?
O62 W18 K2 112.5(6) . . ?
O38 W18 K2 83.8(6) . . ?
O65 W18 K2 140.1(6) . . ?
O63 W18 K2 143.0(5) . . ?
O66 W18 K2 51.6(7) . 2_666 ?
O44 W18 K2 49.4(6) . 2_666 ?
O62 W18 K2 98.8(6) . 2_666 ?
O38 W18 K2 96.1(6) . 2_666 ?
O65 W18 K2 149.4(5) . 2_666 ?
O63 W18 K2 137.2(5) . 2_666 ?
K2 W18 K2 14.6(7) . 2_666 ?
O66 W18 K4 81.6(7) . . ?
O44 W18 K4 135.2(5) . . ?
O62 W18 K4 131.2(5) . . ?
O38 W18 K4 48.5(4) . . ?
O65 W18 K4 43.9(5) . . ?
O63 W18 K4 93.9(4) . . ?
K2 W18 K4 104.2(3) . . ?
K2 W18 K4 118.4(3) 2_666 . ?
O18 Si1 O29 110.4(8) . . ?
O18 Si1 O25 113.3(9) . . ?
O29 Si1 O25 111.2(7) . . ?
O18 Si1 O6 108.4(8) . . ?
O29 Si1 O6 107.6(8) . . ?
O25 Si1 O6 105.6(9) . . ?
O45 Si2 O52 111.1(9) . . ?
O45 Si2 O63 109.0(8) . . ?
O52 Si2 O63 107.2(8) . . ?
O45 Si2 O39 112.4(9) . . ?
O52 Si2 O39 109.1(8) . . ?
O63 Si2 O39 107.9(8) . . ?
O49 Ni1A O67 89.6(12) . . ?
O49 Ni1A O52 85.2(11) . . ?
O67 Ni1A O52 101.0(12) . . ?
O49 Ni1A O58 93.9(15) . . ?
O67 Ni1A O58 173.3(14) . . ?
O52 Ni1A O58 84.9(12) . . ?
O49 Ni1A O68 72.4(11) . . ?
O67 Ni1A O68 90.3(12) . . ?
O52 Ni1A O68 154.9(17) . . ?
O58 Ni1A O68 85.5(12) . . ?
O49 Ni1A O70 164(3) . . ?
O67 Ni1A O70 100(2) . . ?
O52 Ni1A O70 106(2) . . ?
O58 Ni1A O70 76(2) . . ?
O68 Ni1A O70 94(2) . . ?
O49 Ni1A Ni1B 95.1(10) . . ?
O67 Ni1A Ni1B 46.3(7) . . ?
O52 Ni1A Ni1B 147.2(14) . . ?
O58 Ni1A Ni1B 127.6(10) . . ?
O68 Ni1A Ni1B 49.3(9) . . ?
O70 Ni1A Ni1B 82.1(18) . . ?
O49 Ni1A W13 35.2(6) . . ?
O67 Ni1A W13 96.4(9) . . ?
O52 Ni1A W13 49.9(7) . . ?
O58 Ni1A W13 89.8(11) . . ?
O68 Ni1A W13 106.9(11) . . ?
O70 Ni1A W13 153.4(19) . . ?
Ni1B Ni1A W13 123.9(8) . . ?
O49 Ni1A W15 89.3(12) . . ?
O67 Ni1A W15 151.0(10) . . ?
O52 Ni1A W15 50.1(8) . . ?
O58 Ni1A W15 34.9(6) . . ?
O68 Ni1A W15 116.9(13) . . ?
O70 Ni1A W15 88.9(19) . . ?
Ni1B Ni1A W15 162.4(9) . . ?
W13 Ni1A W15 67.4(6) . . ?
O16 Ni1B O69 93.6(13) . . ?
O16 Ni1B O20 93.0(8) . . ?
O69 Ni1B O20 173.4(12) . . ?
O16 Ni1B O67 179.1(8) . . ?
O69 Ni1B O67 85.5(12) . . ?
O20 Ni1B O67 88.0(7) . . ?
O16 Ni1B O18 83.0(9) . . ?
O69 Ni1B O18 102.1(15) . . ?
O20 Ni1B O18 79.7(9) . . ?
O67 Ni1B O18 97.0(7) . . ?
O16 Ni1B O68 89.9(9) . . ?
O69 Ni1B O68 99.9(16) . . ?
O20 Ni1B O68 79.1(10) . . ?
O67 Ni1B O68 90.4(7) . . ?
O18 Ni1B O68 157.2(10) . . ?
O16 Ni1B Ni1A 135.7(10) . . ?
O69 Ni1B Ni1A 75.6(13) . . ?
O20 Ni1B Ni1A 98.9(8) . . ?
O67 Ni1B Ni1A 44.1(7) . . ?
O18 Ni1B Ni1A 141.0(7) . . ?
O68 Ni1B Ni1A 51.6(8) . . ?
O16 Ni1B W4 33.7(7) . . ?
O69 Ni1B W4 99.2(12) . . ?
O20 Ni1B W4 86.8(6) . . ?
O67 Ni1B W4 146.3(6) . . ?
O18 Ni1B W4 49.3(4) . . ?
O68 Ni1B W4 121.1(6) . . ?
Ni1A Ni1B W4 168.9(6) . . ?
O16 Ni1B W5 86.1(7) . . ?
O69 Ni1B W5 150.3(14) . . ?
O20 Ni1B W5 31.5(7) . . ?
O67 Ni1B W5 94.6(5) . . ?
O18 Ni1B W5 48.3(4) . . ?
O68 Ni1B W5 109.9(8) . . ?
Ni1A Ni1B W5 123.8(5) . . ?
W4 Ni1B W5 65.17(19) . . ?
O16 Ni1B K17 55.2(12) . . ?
O69 Ni1B K17 130.3(17) . . ?
O20 Ni1B K17 53.7(12) . . ?
O67 Ni1B K17 125.5(12) . . ?
O18 Ni1B K17 109.8(13) . . ?
O68 Ni1B K17 49.8(14) . . ?
Ni1A Ni1B K17 99.6(13) . . ?
W4 Ni1B K17 76.0(11) . . ?
W5 Ni1B K17 72.7(12) . . ?
O53 Ni1C O46 98.6(16) . . ?
O53 Ni1C O45 87.1(16) . . ?
O46 Ni1C O45 82.4(11) . . ?
O53 Ni1C O71 177.0(18) . . ?
O46 Ni1C O71 81.9(13) . . ?
O45 Ni1C O71 90.0(13) . . ?
O53 Ni1C O70 84(3) . . ?
O46 Ni1C O70 173(3) . . ?
O45 Ni1C O70 105(3) . . ?
O71 Ni1C O70 96(3) . . ?
O53 Ni1C W14 36.3(9) . . ?
O46 Ni1C W14 91.8(12) . . ?
O45 Ni1C W14 50.8(9) . . ?
O71 Ni1C W14 140.8(12) . . ?
O70 Ni1C W14 94(2) . . ?
O53 Ni1C W12 90.4(12) . . ?
O46 Ni1C W12 34.8(6) . . ?
O45 Ni1C W12 47.9(7) . . ?
O71 Ni1C W12 88.3(9) . . ?
O70 Ni1C W12 153(3) . . ?
W14 Ni1C W12 66.7(6) . . ?
W1 O1 K12 155.1(9) . . ?
W1 O1 K6 107.1(7) . 1_665 ?
K12 O1 K6 90.0(6) . 1_665 ?
W1 O2 W8 151.1(8) . . ?
W1 O2 K3 107.2(6) . . ?
W8 O2 K3 100.0(6) . . ?
W2 O3 W1 117.6(8) . . ?
W1 O4 W3 119.4(9) . . ?
W1 O4 K3 99.2(6) . . ?
W3 O4 K3 99.0(6) . . ?
W9 O5 W1 147.8(9) . . ?
W9 O5 K6 103.7(6) . 1_665 ?
W1 O5 K6 96.8(6) . 1_665 ?
Si1 O6 W1 123.3(7) . . ?
Si1 O6 W3 122.6(8) . . ?
W1 O6 W3 93.0(6) . . ?
Si1 O6 W2 122.7(8) . . ?
W1 O6 W2 93.8(6) . . ?
W3 O6 W2 93.2(5) . . ?
W2 O7 K8 133.2(9) . . ?
W2 O7 K9 102.0(8) . 2_877 ?
K8 O7 K9 108.3(5) . 2_877 ?
W2 O7 K7 104.1(7) . 1_665 ?
K8 O7 K7 108.9(6) . 1_665 ?
K9 O7 K7 92.9(5) 2_877 1_665 ?
W2 O8 W5 153.9(7) . . ?
W2 O8 K9 100.0(7) . 2_877 ?
W5 O8 K9 100.1(6) . 2_877 ?
W7 O9 W2 147.4(10) . . ?
W7 O9 K7 98.2(5) . 1_665 ?
W2 O9 K7 98.8(6) . 1_665 ?
W2 O10 W3 118.0(8) . . ?
W3 O11 W4 146.9(9) . . ?
W3 O11 K8 106.0(7) . 2_877 ?
W4 O11 K8 95.8(6) . 2_877 ?
W3 O12 K9 148.7(11) . . ?
W3 O12 K3 99.4(8) . 2_777 ?
K9 O12 K3 102.9(6) . 2_777 ?
W3 O12 K8 101.8(9) . 2_877 ?
K9 O12 K8 102.0(5) . 2_877 ?
K3 O12 K8 84.3(5) 2_777 2_877 ?
W3 O13 W6 145.2(9) . . ?
W3 O13 K3 111.1(8) . . ?
W6 O13 K3 101.2(6) . . ?
W3 O13 K3 103.4(6) . 2_777 ?
W6 O13 K3 93.6(5) . 2_777 ?
K3 O13 K3 81.1(5) . 2_777 ?
W4 O14 W6 159.5(11) . . ?
W4 O14 K17 104.8(15) . 2_767 ?
W6 O14 K17 95.5(14) . 2_767 ?
W4 O15 K8 115.6(10) . 2_877 ?
W4 O15 K16 96.8(8) . 2_877 ?
K8 O15 K16 79.9(7) 2_877 2_877 ?
W4 O16 Ni1B 106.3(11) . . ?
W4 O16 K17 118.3(17) . . ?
Ni1B O16 K17 92.7(14) . . ?
W4 O16 K17 93.0(15) . 2_767 ?
Ni1B O16 K17 118.4(14) . 2_767 ?
K17 O16 K17 128.1(12) . 2_767 ?
W4 O17 W5 120.0(9) . . ?
W4 O17 K16 116.5(9) . 2_877 ?
W5 O17 K16 123.5(9) . 2_877 ?
Si1 O18 Ni1B 123.3(9) . . ?
Si1 O18 W5 129.5(8) . . ?
Ni1B O18 W5 87.7(6) . . ?
Si1 O18 W4 126.0(8) . . ?
Ni1B O18 W4 86.1(6) . . ?
W5 O18 W4 91.3(5) . . ?
W5 O19 K9 112.4(10) . 2_877 ?
W5 O19 K11 141.2(11) . 1_655 ?
K9 O19 K11 93.0(7) 2_877 1_655 ?
W5 O20 Ni1B 108.2(11) . . ?
W5 O20 K17 116.7(16) . . ?
Ni1B O20 K17 93.2(14) . . ?
W7 O21 W5 153.4(9) . . ?
W6 O22 K17 93.6(16) . 2_767 ?
W6 O23 K3 116.5(8) . 2_777 ?
W8 O24 W6 115.7(9) . . ?
W8 O24 K3 107.3(8) . . ?
W6 O24 K3 108.6(7) . . ?
W8 O24 K9 116.7(7) . 2_777 ?
W6 O24 K9 103.1(7) . 2_777 ?
K3 O24 K9 104.8(6) . 2_777 ?
Si1 O25 W8 130.1(9) . . ?
Si1 O25 W6 128.3(8) . . ?
W8 O25 W6 93.6(5) . . ?
W7 O26 K5 149.1(8) . 2_766 ?
W7 O26 K7 107.4(8) . 1_665 ?
K5 O26 K7 94.3(6) 2_766 1_665 ?
W11 O27 W7 147.6(10) . . ?
W9 O28 W7 118.4(8) . . ?
Si1 O29 W7 125.8(7) . . ?
Si1 O29 W9 126.2(8) . . ?
W7 O29 W9 92.6(5) . . ?
W8 O30 K7 135.2(13) . 1_565 ?
W9 O32 W8 156.1(10) . . ?
W9 O33 K10 139.0(9) . . ?
W9 O33 K6 109.8(8) . 1_665 ?
K10 O33 K6 96.4(7) . 1_665 ?
W9 O34 W10 146.9(9) . . ?
W10 O35 K10 138.0(9) . . ?
W10 O36 W12 153.7(10) . . ?
W10 O37 W11 117.9(8) . . ?
W10 O37 K4 100.2(6) . . ?
W11 O37 K4 99.7(6) . . ?
W18 O38 W10 150.4(8) . . ?
W18 O38 K4 102.5(5) . . ?
W10 O38 K4 105.6(6) . . ?
Si2 O39 W11 127.3(8) . . ?
Si2 O39 W10 123.3(7) . . ?
W11 O39 W10 94.4(5) . . ?
W11 O40 K5 143.5(9) . 2_766 ?
W11 O40 K15 102.4(8) . 1_655 ?
K5 O40 K15 112.1(6) 2_766 1_655 ?
W11 O41 W13 156.2(9) . . ?
W11 O41 K15 93.0(6) . 1_655 ?
W13 O41 K15 92.7(7) . 1_655 ?
W17 O42 W11 148.3(9) . . ?
W17 O42 K4 103.5(5) . . ?
W11 O42 K4 106.9(7) . . ?
W12 O43 W14 119.0(8) . . ?
W12 O43 K15 119.1(8) . . ?
W14 O43 K15 119.8(9) . . ?
W18 O44 W12 149.0(8) . . ?
W18 O44 K2 102.1(8) . 2_666 ?
W12 O44 K2 99.2(8) . 2_666 ?
W18 O44 K2 94.0(7) . . ?
W12 O44 K2 99.6(8) . . ?
K2 O44 K2 17.8(8) 2_666 . ?
Si2 O45 Ni1C 126.2(12) . . ?
Si2 O45 W14 128.1(11) . . ?
Ni1C O45 W14 81.6(11) . . ?
Si2 O45 W12 127.1(9) . . ?
Ni1C O45 W12 87.3(9) . . ?
W14 O45 W12 92.4(6) . . ?
W12 O46 Ni1C 101.7(12) . . ?
W12 O47 K5 139.0(10) . 2_666 ?
W12 O47 K2 115.0(10) . 2_666 ?
K5 O47 K2 104.3(9) 2_666 2_666 ?
W12 O47 K2 113.8(9) . . ?
K5 O47 K2 99.7(9) 2_666 . ?
K2 O47 K2 18.3(10) 2_666 . ?
W13 O48 K15 106.3(8) . 1_655 ?
W13 O48 K6 142.0(9) . 1_655 ?
K15 O48 K6 97.9(7) 1_655 1_655 ?
W13 O48 K12 121.2(8) . 1_545 ?
K15 O48 K12 97.5(6) 1_655 1_545 ?
K6 O48 K12 82.9(5) 1_655 1_545 ?
W13 O49 Ni1A 103.8(10) . . ?
W13 O50 W15 115.6(9) . . ?
W17 O51 W13 149.2(9) . . ?
W17 O51 K14 95.8(9) . . ?
W13 O51 K14 111.5(10) . . ?
Si2 O52 Ni1A 122.1(13) . . ?
Si2 O52 W13 129.9(9) . . ?
Ni1A O52 W13 85.5(8) . . ?
Si2 O52 W15 127.2(9) . . ?
Ni1A O52 W15 85.9(10) . . ?
W13 O52 W15 92.4(6) . . ?
W14 O53 Ni1C 106.3(13) . . ?
W14 O53 K12 103.3(8) . 1_445 ?
Ni1C O53 K12 148.0(13) . 1_445 ?
W15 O54 W14 159.4(10) . . ?
W14 O55 K6 172.9(11) . . ?
W14 O55 K12 98.7(9) . 1_445 ?
K6 O55 K12 87.5(6) . 1_445 ?
W16 O56 W14 145.3(9) . . ?
W15 O57 K7 167.9(11) . . ?
W15 O58 Ni1A 101.3(10) . . ?
W15 O58 K8 116.5(10) . 1_445 ?
Ni1A O58 K8 142.1(10) . 1_445 ?
W16 O59 W15 144.8(10) . . ?
W16 O59 K14 99.4(11) . . ?
W15 O59 K14 115.2(11) . . ?
W16 O60 K13 171.9(14) . 2_656 ?
W16 O60 K13 92.3(11) . . ?
K13 O60 K13 95.7(9) 2_656 . ?
W17 O61 W16 116.5(8) . . ?
W17 O61 K14 113.9(13) . . ?
W16 O61 K14 96.7(12) . . ?
W17 O61 K13 121.3(9) . . ?
W16 O61 K13 95.2(8) . . ?
K14 O61 K13 109.2(14) . . ?
W18 O62 W16 117.4(8) . . ?
W18 O62 K13 121.3(8) . . ?
W16 O62 K13 91.7(7) . . ?
Si2 O63 W18 122.2(8) . . ?
Si2 O63 W16 121.5(8) . . ?
W18 O63 W16 93.7(5) . . ?
Si2 O63 W17 122.7(7) . . ?
W18 O63 W17 95.3(5) . . ?
W16 O63 W17 94.0(5) . . ?
W17 O64 K10 133.9(8) . 2_766 ?
W18 O65 W17 118.2(7) . . ?
W18 O65 K4 106.4(7) . . ?
W17 O65 K4 104.7(6) . . ?
W18 O66 K5 137.5(10) . . ?
W18 O66 K2 106.8(9) . . ?
K5 O66 K2 106.1(7) . . ?
W18 O66 K2 101.2(9) . 2_666 ?
K5 O66 K2 101.6(7) . 2_666 ?
K2 O66 K2 18.4(10) . 2_666 ?
Ni1A O67 Ni1B 89.6(9) . . ?
Ni1B O68 Ni1A 79.1(13) . . ?
Ni1B O68 K17 94.5(17) . . ?
Ni1A O68 K17 160.9(18) . . ?
O18W O70 Ni1C 120(8) . . ?
O18W O70 Ni1A 125(8) . . ?
Ni1C O70 Ni1A 107(5) . . ?
K2 K2 O25W 142(4) 2_666 . ?
K2 K2 O66 92(4) 2_666 . ?
O25W K2 O66 112.2(14) . . ?
K2 K2 O47 93(3) 2_666 2_666 ?
O25W K2 O47 121.2(19) . 2_666 ?
O66 K2 O47 71.9(8) . 2_666 ?
K2 K2 O9W 153(4) 2_666 2_666 ?
O25W K2 O9W 61.7(19) . 2_666 ?
O66 K2 O9W 60.7(12) . 2_666 ?
O47 K2 O9W 74.3(15) 2_666 2_666 ?
K2 K2 O44 92(3) 2_666 2_666 ?
O25W K2 O44 94.5(16) . 2_666 ?
O66 K2 O44 128.0(10) . 2_666 ?
O47 K2 O44 56.1(7) 2_666 2_666 ?
O9W K2 O44 100.4(15) 2_666 2_666 ?
K2 K2 O25W 27(3) 2_666 2_666 ?
O25W K2 O25W 168.6(10) . 2_666 ?
O66 K2 O25W 74.8(13) . 2_666 ?
O47 K2 O25W 69.0(15) 2_666 2_666 ?
O9W K2 O25W 129.0(19) 2_666 2_666 ?
O44 K2 O25W 87.4(11) 2_666 2_666 ?
K2 K2 O66 69(3) 2_666 2_666 ?
O25W K2 O66 84.0(16) . 2_666 ?
O66 K2 O66 161.6(10) . 2_666 ?
O47 K2 O66 108.0(9) 2_666 2_666 ?
O9W K2 O66 137.6(16) 2_666 2_666 ?
O44 K2 O66 55.7(6) 2_666 2_666 ?
O25W K2 O66 87.8(12) 2_666 2_666 ?
K2 K2 O47 68(3) 2_666 . ?
O25W K2 O47 76.4(18) . . ?
O66 K2 O47 107.6(10) . . ?
O47 K2 O47 161.7(10) 2_666 . ?
O9W K2 O47 122.1(16) 2_666 . ?
O44 K2 O47 122.1(9) 2_666 . ?
O25W K2 O47 93.0(14) 2_666 . ?
O66 K2 O47 66.5(6) 2_666 . ?
K2 K2 O44 70(3) 2_666 . ?
O25W K2 O44 99.6(15) . . ?
O66 K2 O44 55.5(7) . . ?
O47 K2 O44 122.9(12) 2_666 . ?
O9W K2 O44 95.9(14) 2_666 . ?
O44 K2 O44 162.2(8) 2_666 . ?
O25W K2 O44 76.6(12) 2_666 . ?
O66 K2 O44 114.9(7) 2_666 . ?
O47 K2 O44 52.2(6) . . ?
K2 K2 O1W 145(4) 2_666 . ?
O25W K2 O1W 65.6(15) . . ?
O66 K2 O1W 53.0(7) . . ?
O47 K2 O1W 77.0(7) 2_666 . ?
O9W K2 O1W 9.0(13) 2_666 . ?
O44 K2 O1W 108.6(8) 2_666 . ?
O25W K2 O1W 124.4(15) 2_666 . ?
O66 K2 O1W 145.4(13) 2_666 . ?
O47 K2 O1W 117.9(9) . . ?
O44 K2 O1W 87.3(8) . . ?
K2 K2 W18 85(4) 2_666 . ?
O25W K2 W18 103.5(13) . . ?
O66 K2 W18 26.8(4) . . ?
O47 K2 W18 98.1(9) 2_666 . ?
O9W K2 W18 72.7(12) 2_666 . ?
O44 K2 W18 154.0(10) 2_666 . ?
O25W K2 W18 78.7(11) 2_666 . ?
O66 K2 W18 144.0(8) 2_666 . ?
O47 K2 W18 81.0(7) . . ?
O44 K2 W18 29.5(4) . . ?
O1W K2 W18 63.8(6) . . ?
O15W K3 O23 113.6(11) 1_565 2_777 ?
O15W K3 O24 90.0(11) 1_565 . ?
O23 K3 O24 156.4(6) 2_777 . ?
O15W K3 O13 142.4(9) 1_565 . ?
O23 K3 O13 99.7(5) 2_777 . ?
O24 K3 O13 58.5(5) . . ?
O15W K3 O2 80.6(9) 1_565 . ?
O23 K3 O2 125.1(5) 2_777 . ?
O24 K3 O2 57.5(5) . . ?
O13 K3 O2 65.7(4) . . ?
O15W K3 O13 112.9(9) 1_565 2_777 ?
O23 K3 O13 58.3(5) 2_777 2_777 ?
O24 K3 O13 112.7(5) . 2_777 ?
O13 K3 O13 98.9(5) . 2_777 ?
O2 K3 O13 164.3(5) . 2_777 ?
O15W K3 O4 118.4(12) 1_565 . ?
O23 K3 O4 74.5(5) 2_777 . ?
O24 K3 O4 95.9(5) . . ?
O13 K3 O4 53.4(5) . . ?
O2 K3 O4 53.8(4) . . ?
O13 K3 O4 120.4(5) 2_777 . ?
O15W K3 O12 80.6(12) 1_565 2_777 ?
O23 K3 O12 109.0(5) 2_777 2_777 ?
O24 K3 O12 72.2(5) . 2_777 ?
O13 K3 O12 105.3(6) . 2_777 ?
O2 K3 O12 125.8(5) . 2_777 ?
O13 K3 O12 52.9(4) 2_777 2_777 ?
O4 K3 O12 158.3(6) . 2_777 ?
O15W K3 O10W 53.2(16) 1_565 2_777 ?
O23 K3 O10W 69.3(13) 2_777 2_777 ?
O24 K3 O10W 131.2(12) . 2_777 ?
O13 K3 O10W 132.6(11) . 2_777 ?
O2 K3 O10W 83.1(12) . 2_777 ?
O13 K3 O10W 111.1(12) 2_777 2_777 ?
O4 K3 O10W 79.5(11) . 2_777 ?
O12 K3 O10W 122.0(11) 2_777 2_777 ?
O15W K3 K3 153.9(12) 1_565 2_777 ?
O23 K3 K3 73.0(4) 2_777 2_777 ?
O24 K3 K3 85.3(5) . 2_777 ?
O13 K3 K3 51.7(3) . 2_777 ?
O2 K3 K3 117.3(5) . 2_777 ?
O13 K3 K3 47.3(3) 2_777 2_777 ?
O4 K3 K3 87.6(4) . 2_777 ?
O12 K3 K3 73.6(4) 2_777 2_777 ?
O10W K3 K3 142.1(12) 2_777 2_777 ?
O15W K3 W1 92.3(10) 1_565 . ?
O23 K3 W1 98.0(4) 2_777 . ?
O24 K3 W1 81.5(3) . . ?
O13 K3 W1 65.3(3) . . ?
O2 K3 W1 27.1(3) . . ?
O13 K3 W1 150.3(4) 2_777 . ?
O4 K3 W1 29.9(3) . . ?
O12 K3 W1 152.7(4) 2_777 . ?
O10W K3 W1 70.8(11) 2_777 . ?
K3 K3 W1 112.2(3) 2_777 . ?
O15W K3 W6 114.0(8) 1_565 2_777 ?
O23 K3 W6 23.6(3) 2_777 2_777 ?
O24 K3 W6 144.4(4) . 2_777 ?
O13 K3 W6 103.5(4) . 2_777 ?
O2 K3 W6 148.0(4) . 2_777 ?
O13 K3 W6 34.9(3) 2_777 2_777 ?
O4 K3 W6 95.0(4) . 2_777 ?
O12 K3 W6 85.7(4) 2_777 2_777 ?
O10W K3 W6 84.1(12) 2_777 2_777 ?
K3 K3 W6 61.5(2) 2_777 2_777 ?
W1 K3 W6 121.0(2) . 2_777 ?
O65 K4 O65 179.999(1) . 2_766 ?
O65 K4 O42 55.3(4) . . ?
O65 K4 O42 124.7(4) 2_766 . ?
O65 K4 O42 124.7(4) . 2_766 ?
O65 K4 O42 55.3(4) 2_766 2_766 ?
O42 K4 O42 179.998(3) . 2_766 ?
O65 K4 O38 55.0(4) . . ?
O65 K4 O38 125.0(4) 2_766 . ?
O42 K4 O38 64.2(4) . . ?
O42 K4 O38 115.8(4) 2_766 . ?
O65 K4 O38 125.0(4) . 2_766 ?
O65 K4 O38 55.0(4) 2_766 2_766 ?
O42 K4 O38 115.8(4) . 2_766 ?
O42 K4 O38 64.2(4) 2_766 2_766 ?
O38 K4 O38 179.999(3) . 2_766 ?
O65 K4 O37 94.2(4) . . ?
O65 K4 O37 85.8(4) 2_766 . ?
O42 K4 O37 54.8(4) . . ?
O42 K4 O37 125.2(4) 2_766 . ?
O38 K4 O37 54.1(4) . . ?
O38 K4 O37 125.9(4) 2_766 . ?
O65 K4 O37 85.8(4) . 2_766 ?
O65 K4 O37 94.2(4) 2_766 2_766 ?
O42 K4 O37 125.2(4) . 2_766 ?
O42 K4 O37 54.8(4) 2_766 2_766 ?
O38 K4 O37 125.9(4) . 2_766 ?
O38 K4 O37 54.1(4) 2_766 2_766 ?
O37 K4 O37 179.997(2) . 2_766 ?
O65 K4 O1W 90.5(6) . 2_766 ?
O65 K4 O1W 89.5(6) 2_766 2_766 ?
O42 K4 O1W 56.8(5) . 2_766 ?
O42 K4 O1W 123.2(5) 2_766 2_766 ?
O38 K4 O1W 121.0(5) . 2_766 ?
O38 K4 O1W 59.0(5) 2_766 2_766 ?
O37 K4 O1W 88.9(5) . 2_766 ?
O37 K4 O1W 91.1(5) 2_766 2_766 ?
O65 K4 O1W 89.5(6) . . ?
O65 K4 O1W 90.5(6) 2_766 . ?
O42 K4 O1W 123.2(5) . . ?
O42 K4 O1W 56.8(5) 2_766 . ?
O38 K4 O1W 59.0(5) . . ?
O38 K4 O1W 121.0(5) 2_766 . ?
O37 K4 O1W 91.1(5) . . ?
O37 K4 O1W 88.9(5) 2_766 . ?
O1W K4 O1W 179.999(6) 2_766 . ?
O65 K4 W17 30.4(3) . . ?
O65 K4 W17 149.6(3) 2_766 . ?
O42 K4 W17 29.1(3) . . ?
O42 K4 W17 150.9(3) 2_766 . ?
O38 K4 W17 66.6(3) . . ?
O38 K4 W17 113.4(3) 2_766 . ?
O37 K4 W17 80.9(3) . . ?
O37 K4 W17 99.1(3) 2_766 . ?
O1W K4 W17 63.1(5) 2_766 . ?
O1W K4 W17 116.9(5) . . ?
O65 K4 W17 149.6(3) . 2_766 ?
O65 K4 W17 30.4(3) 2_766 2_766 ?
O42 K4 W17 150.9(3) . 2_766 ?
O42 K4 W17 29.1(3) 2_766 2_766 ?
O38 K4 W17 113.4(3) . 2_766 ?
O38 K4 W17 66.6(3) 2_766 2_766 ?
O37 K4 W17 99.1(3) . 2_766 ?
O37 K4 W17 80.9(3) 2_766 2_766 ?
O1W K4 W17 116.9(5) 2_766 2_766 ?
O1W K4 W17 63.1(5) . 2_766 ?
W17 K4 W17 180.00(3) . 2_766 ?
O26 K5 O66 140.8(6) 2_766 . ?
O26 K5 O7W 78.2(6) 2_766 . ?
O66 K5 O7W 138.6(6) . . ?
O26 K5 O47 114.6(6) 2_766 2_666 ?
O66 K5 O47 74.1(6) . 2_666 ?
O7W K5 O47 75.8(6) . 2_666 ?
O26 K5 O40 69.2(5) 2_766 2_766 ?
O66 K5 O40 75.1(6) . 2_766 ?
O7W K5 O40 126.6(6) . 2_766 ?
O47 K5 O40 80.8(6) 2_666 2_766 ?
O26 K5 O3W 77.1(5) 2_766 . ?
O66 K5 O3W 77.5(6) . . ?
O7W K5 O3W 138.3(7) . . ?
O47 K5 O3W 145.6(7) 2_666 . ?
O40 K5 O3W 73.5(5) 2_766 . ?
O26 K5 O22W 75.7(9) 2_766 2_656 ?
O66 K5 O22W 120.9(9) . 2_656 ?
O7W K5 O22W 72.9(11) . 2_656 ?
O47 K5 O22W 144.0(12) 2_666 2_656 ?
O40 K5 O22W 132.9(11) 2_766 2_656 ?
O3W K5 O22W 68.7(12) . 2_656 ?
O26 K5 O13W 128.6(9) 2_766 . ?
O66 K5 O13W 78.3(8) . . ?
O7W K5 O13W 83.9(8) . . ?
O47 K5 O13W 106.7(10) 2_666 . ?
O40 K5 O13W 149.2(6) 2_766 . ?
O3W K5 O13W 85.8(9) . . ?
O22W K5 O13W 52.9(12) 2_656 . ?
O26 K5 K7 45.1(4) 2_766 2_656 ?
O66 K5 K7 165.2(5) . 2_656 ?
O7W K5 K7 45.9(5) . 2_656 ?
O47 K5 K7 117.8(4) 2_666 2_656 ?
O40 K5 K7 114.1(3) 2_766 2_656 ?
O3W K5 K7 93.7(5) . 2_656 ?
O22W K5 K7 44.2(7) 2_656 2_656 ?
O13W K5 K7 89.2(7) . 2_656 ?
O26 K5 K13 99.7(5) 2_766 . ?
O66 K5 K13 78.6(6) . . ?
O7W K5 K13 114.4(7) . . ?
O47 K5 K13 145.7(5) 2_666 . ?
O40 K5 K13 111.9(5) 2_766 . ?
O3W K5 K13 39.7(5) . . ?
O22W K5 K13 44.7(9) 2_656 . ?
O13W K5 K13 46.6(8) . . ?
K7 K5 K13 87.0(4) 2_656 . ?
O26 K5 K2 146.2(6) 2_766 . ?
O66 K5 K2 37.8(5) . . ?
O7W K5 K2 104.1(6) . . ?
O47 K5 K2 38.2(5) 2_666 . ?
O40 K5 K2 83.7(4) 2_766 . ?
O3W K5 K2 115.1(6) . . ?
O22W K5 K2 137.8(9) 2_656 . ?
O13W K5 K2 84.9(9) . . ?
K7 K5 K2 150.0(3) 2_656 . ?
K13 K5 K2 109.3(5) . . ?
O26 K5 K2 155.9(6) 2_766 2_666 ?
O66 K5 K2 41.6(5) . 2_666 ?
O7W K5 K2 97.5(6) . 2_666 ?
O47 K5 K2 42.2(5) 2_666 2_666 ?
O40 K5 K2 96.0(5) 2_766 2_666 ?
O3W K5 K2 118.0(6) . 2_666 ?
O22W K5 K2 126.1(10) 2_656 2_666 ?
O13W K5 K2 73.6(9) . 2_666 ?
K7 K5 K2 141.8(3) 2_656 2_666 ?
K13 K5 K2 103.6(5) . 2_666 ?
K2 K5 K2 12.3(6) . 2_666 ?
O4W K6 O55 148.6(8) 1_455 . ?
O4W K6 O1 80.5(7) 1_455 1_445 ?
O55 K6 O1 80.0(6) . 1_445 ?
O4W K6 O20W 136.2(13) 1_455 . ?
O55 K6 O20W 74.8(12) . . ?
O1 K6 O20W 129.5(9) 1_445 . ?
O4W K6 O48 75.6(7) 1_455 1_455 ?
O55 K6 O48 77.0(6) . 1_455 ?
O1 K6 O48 80.4(5) 1_445 1_455 ?
O20W K6 O48 132.9(11) . 1_455 ?
O4W K6 O23W 76.9(15) 1_455 . ?
O55 K6 O23W 109.9(17) . . ?
O1 K6 O23W 149.3(14) 1_445 . ?
O20W K6 O23W 81.0(16) . . ?
O48 K6 O23W 74.1(16) 1_455 . ?
O4W K6 O33 72.0(7) 1_455 1_445 ?
O55 K6 O33 137.7(6) . 1_445 ?
O1 K6 O33 106.8(5) 1_445 1_445 ?
O20W K6 O33 69.0(12) . 1_445 ?
O48 K6 O33 144.9(5) 1_455 1_445 ?
O23W K6 O33 85.7(17) . 1_445 ?
O4W K6 O5 79.7(6) 1_455 1_445 ?
O55 K6 O5 109.1(6) . 1_445 ?
O1 K6 O5 56.8(5) 1_445 1_445 ?
O20W K6 O5 91.6(10) . 1_445 ?
O48 K6 O5 133.4(5) 1_455 1_445 ?
O23W K6 O5 136.7(17) . 1_445 ?
O33 K6 O5 52.4(4) 1_445 1_445 ?
O4W K6 W1 77.3(6) 1_455 1_445 ?
O55 K6 W1 95.0(5) . 1_445 ?
O1 K6 W1 25.9(4) 1_445 1_445 ?
O20W K6 W1 115.0(9) . 1_445 ?
O48 K6 W1 104.4(4) 1_455 1_445 ?
O23W K6 W1 153.6(15) . 1_445 ?
O33 K6 W1 81.5(3) 1_445 1_445 ?
O5 K6 W1 30.9(3) 1_445 1_445 ?
O4W K6 W9 72.9(5) 1_455 1_445 ?
O55 K6 W9 128.4(5) . 1_445 ?
O1 K6 W9 83.2(4) 1_445 1_445 ?
O20W K6 W9 79.5(11) . 1_445 ?
O48 K6 W9 146.4(4) 1_455 1_445 ?
O23W K6 W9 109.2(17) . 1_445 ?
O33 K6 W9 24.3(3) 1_445 1_445 ?
O5 K6 W9 28.1(3) 1_445 1_445 ?
W1 K6 W9 57.49(10) 1_445 1_445 ?
O4W K6 K12 101.5(7) 1_455 1_445 ?
O55 K6 K12 48.2(5) . 1_445 ?
O1 K6 K12 43.7(5) 1_445 1_445 ?
O20W K6 K12 122.3(11) . 1_445 ?
O48 K6 K12 50.7(4) 1_455 1_445 ?
O23W K6 K12 122.1(16) . 1_445 ?
O33 K6 K12 150.1(4) 1_445 1_445 ?
O5 K6 K12 98.0(4) 1_445 1_445 ?
W1 K6 K12 68.6(3) 1_445 1_445 ?
W9 K6 K12 125.9(3) 1_445 1_445 ?
O4W K6 K10 95.8(7) 1_455 1_445 ?
O55 K6 K10 114.4(5) . 1_445 ?
O1 K6 K10 143.7(5) 1_445 1_445 ?
O20W K6 K10 40.6(11) . 1_445 ?
O48 K6 K10 134.0(4) 1_455 1_445 ?
O23W K6 K10 60.0(15) . 1_445 ?
O33 K6 K10 39.8(3) 1_445 1_445 ?
O5 K6 K10 87.0(4) 1_445 1_445 ?
W1 K6 K10 117.9(3) 1_445 1_445 ?
W9 K6 K10 61.5(2) 1_445 1_445 ?
K12 K6 K10 162.6(3) 1_445 1_445 ?
O6W K7 O57 143.1(8) 1_545 . ?
O6W K7 O30 72.8(7) 1_545 1_545 ?
O57 K7 O30 83.4(6) . 1_545 ?
O6W K7 O22W 137.5(13) 1_545 . ?
O57 K7 O22W 79.0(12) . . ?
O30 K7 O22W 120.6(14) 1_545 . ?
O6W K7 O26 67.3(7) 1_545 1_445 ?
O57 K7 O26 144.5(6) . 1_445 ?
O30 K7 O26 131.5(7) 1_545 1_445 ?
O22W K7 O26 76.8(13) . 1_445 ?
O6W K7 O7W 73.2(7) 1_545 2_656 ?
O57 K7 O7W 125.6(7) . 2_656 ?
O30 K7 O7W 71.6(5) 1_545 2_656 ?
O22W K7 O7W 74.3(10) . 2_656 ?
O26 K7 O7W 71.3(6) 1_445 2_656 ?
O6W K7 O9 76.0(6) 1_545 1_445 ?
O57 K7 O9 106.5(6) . 1_445 ?
O30 K7 O9 137.8(6) 1_545 1_445 ?
O22W K7 O9 101.6(13) . 1_445 ?
O26 K7 O9 54.7(5) 1_445 1_445 ?
O7W K7 O9 124.7(6) 2_656 1_445 ?
O6W K7 O7 75.6(7) 1_545 1_445 ?
O57 K7 O7 76.3(6) . 1_445 ?
O30 K7 O7 89.2(5) 1_545 1_445 ?
O22W K7 O7 138.4(10) . 1_445 ?
O26 K7 O7 106.1(5) 1_445 1_445 ?
O7W K7 O7 146.9(6) 2_656 1_445 ?
O9 K7 O7 55.6(4) 1_445 1_445 ?
O6W K7 O8W 133.7(7) 1_545 . ?
O57 K7 O8W 61.6(7) . . ?
O30 K7 O8W 144.8(8) 1_545 . ?
O22W K7 O8W 59.7(11) . . ?
O26 K7 O8W 83.8(7) 1_445 . ?
O7W K7 O8W 131.6(6) 2_656 . ?
O9 K7 O8W 57.7(5) 1_445 . ?
O7 K7 O8W 79.1(5) 1_445 . ?
O6W K7 W7 68.6(6) 1_545 1_445 ?
O57 K7 W7 129.9(4) . 1_445 ?
O30 K7 W7 141.4(6) 1_545 1_445 ?
O22W K7 W7 88.6(13) . 1_445 ?
O26 K7 W7 25.4(3) 1_445 1_445 ?
O7W K7 W7 96.0(5) 2_656 1_445 ?
O9 K7 W7 29.3(3) 1_445 1_445 ?
O7 K7 W7 82.3(4) 1_445 1_445 ?
O8W K7 W7 70.1(5) . 1_445 ?
O6W K7 W2 73.4(5) 1_545 1_445 ?
O57 K7 W2 90.7(4) . 1_445 ?
O30 K7 W2 112.0(4) 1_545 1_445 ?
O22W K7 W2 124.3(11) . 1_445 ?
O26 K7 W2 82.1(4) 1_445 1_445 ?
O7W K7 W2 143.2(6) 2_656 1_445 ?
O9 K7 W2 30.0(3) 1_445 1_445 ?
O7 K7 W2 25.6(3) 1_445 1_445 ?
O8W K7 W2 67.2(4) . 1_445 ?
W7 K7 W2 57.37(11) 1_445 1_445 ?
O6W K7 K5 87.6(7) 1_545 2_656 ?
O57 K7 K5 128.3(4) . 2_656 ?
O30 K7 K5 113.4(4) 1_545 2_656 ?
O22W K7 K5 50.0(10) . 2_656 ?
O26 K7 K5 40.6(3) 1_445 2_656 ?
O7W K7 K5 41.8(4) 2_656 2_656 ?
O9 K7 K5 92.8(3) 1_445 2_656 ?
O7 K7 K5 146.7(4) 1_445 2_656 ?
O8W K7 K5 93.2(5) . 2_656 ?
W7 K7 K5 64.67(15) 1_445 2_656 ?
W2 K7 K5 122.0(2) 1_445 2_656 ?
O15W K8 O7 93.2(11) 1_665 . ?
O15W K8 O15 94.9(11) 1_665 2_877 ?
O7 K8 O15 167.7(6) . 2_877 ?
O15W K8 O58 67.8(9) 1_665 1_665 ?
O7 K8 O58 117.3(6) . 1_665 ?
O15 K8 O58 74.5(6) 2_877 1_665 ?
O15W K8 O2W 131.9(8) 1_665 . ?
O7 K8 O2W 79.6(8) . . ?
O15 K8 O2W 101.7(8) 2_877 . ?
O58 K8 O2W 73.8(7) 1_665 . ?
O15W K8 O11 101.8(7) 1_665 2_877 ?
O7 K8 O11 113.0(6) . 2_877 ?
O15 K8 O11 56.1(6) 2_877 2_877 ?
O58 K8 O11 128.9(6) 1_665 2_877 ?
O2W K8 O11 125.0(7) . 2_877 ?
O15W K8 O5W 156.9(9) 1_665 . ?
O7 K8 O5W 82.8(6) . . ?
O15 K8 O5W 86.2(7) 2_877 . ?
O58 K8 O5W 134.0(8) 1_665 . ?
O2W K8 O5W 69.9(8) . . ?
O11 K8 O5W 59.9(6) 2_877 . ?
O15W K8 O12 76.7(8) 1_665 2_877 ?
O7 K8 O12 70.3(5) . 2_877 ?
O15 K8 O12 102.6(6) 2_877 2_877 ?
O58 K8 O12 143.8(6) 1_665 2_877 ?
O2W K8 O12 140.0(8) . 2_877 ?
O11 K8 O12 51.5(5) 2_877 2_877 ?
O5W K8 O12 80.6(7) . 2_877 ?
O15W K8 W4 101.1(8) 1_665 2_877 ?
O7 K8 W4 143.9(4) . 2_877 ?
O15 K8 W4 24.5(4) 2_877 2_877 ?
O58 K8 W4 98.7(5) 1_665 2_877 ?
O2W K8 W4 112.6(7) . 2_877 ?
O11 K8 W4 31.8(4) 2_877 2_877 ?
O5W K8 W4 71.2(5) . 2_877 ?
O12 K8 W4 80.9(4) 2_877 2_877 ?
O15W K8 K16 147.1(11) 1_665 . ?
O7 K8 K16 117.5(6) . . ?
O15 K8 K16 57.3(6) 2_877 . ?
O58 K8 K16 86.5(5) 1_665 . ?
O2W K8 K16 51.2(6) . . ?
O11 K8 K16 78.1(5) 2_877 . ?
O5W K8 K16 48.6(7) . . ?
O12 K8 K16 123.0(4) 2_877 . ?
W4 K8 K16 61.6(3) 2_877 . ?
O15W K8 W15 65.2(6) 1_665 1_665 ?
O7 K8 W15 94.2(4) . 1_665 ?
O15 K8 W15 97.6(5) 2_877 1_665 ?
O58 K8 W15 23.1(4) 1_665 1_665 ?
O2W K8 W15 68.0(6) . 1_665 ?
O11 K8 W15 150.9(5) 2_877 1_665 ?
O5W K8 W15 137.5(6) . 1_665 ?
O12 K8 W15 138.1(4) 2_877 1_665 ?
W4 K8 W15 121.8(3) 2_877 1_665 ?
K16 K8 W15 98.8(3) . 1_665 ?
O15W K8 W3 89.0(6) 1_665 2_877 ?
O7 K8 W3 90.9(4) . 2_877 ?
O15 K8 W3 80.0(4) 2_877 2_877 ?
O58 K8 W3 143.3(5) 1_665 2_877 ?
O2W K8 W3 138.1(6) . 2_877 ?
O11 K8 W3 26.6(4) 2_877 2_877 ?
O5W K8 W3 68.4(6) . 2_877 ?
O12 K8 W3 25.0(3) 2_877 2_877 ?
W4 K8 W3 56.81(12) 2_877 2_877 ?
K16 K8 W3 101.4(3) . 2_877 ?
W15 K8 W3 153.9(3) 1_665 2_877 ?
O12 K9 O6W 138.4(9) . 2_777 ?
O12 K9 O19 158.2(6) . 2_877 ?
O6W K9 O19 60.5(8) 2_777 2_877 ?
O12 K9 O24 77.9(6) . 2_777 ?
O6W K9 O24 81.9(6) 2_777 2_777 ?
O19 K9 O24 121.2(6) 2_877 2_777 ?
O12 K9 O8 114.1(6) . 2_877 ?
O6W K9 O8 72.1(6) 2_777 2_877 ?
O19 K9 O8 54.8(5) 2_877 2_877 ?
O24 K9 O8 151.3(5) 2_777 2_877 ?
O12 K9 O7 75.6(6) . 2_877 ?
O6W K9 O7 76.3(7) 2_777 2_877 ?
O19 K9 O7 105.4(5) 2_877 2_877 ?
O24 K9 O7 107.2(6) 2_777 2_877 ?
O8 K9 O7 55.5(5) 2_877 2_877 ?
O12 K9 O5W 72.4(6) . . ?
O6W K9 O5W 134.6(7) 2_777 . ?
O19 K9 O5W 85.8(6) 2_877 . ?
O24 K9 O5W 143.5(6) 2_777 . ?
O8 K9 O5W 63.4(6) 2_877 . ?
O7 K9 O5W 85.6(7) 2_877 . ?
O12 K9 O12W 121.5(13) . 2_777 ?
O6W K9 O12W 95.6(14) 2_777 2_777 ?
O19 K9 O12W 52.1(11) 2_877 2_777 ?
O24 K9 O12W 93.7(8) 2_777 2_777 ?
O8 K9 O12W 100.5(9) 2_877 2_777 ?
O7 K9 O12W 155.9(9) 2_877 2_777 ?
O5W K9 O12W 84.3(11) . 2_777 ?
O12 K9 W2 92.3(4) . 2_877 ?
O6W K9 W2 75.2(5) 2_777 2_877 ?
O19 K9 W2 82.1(4) 2_877 2_877 ?
O24 K9 W2 132.2(5) 2_777 2_877 ?
O8 K9 W2 29.0(4) 2_877 2_877 ?
O7 K9 W2 26.8(3) 2_877 2_877 ?
O5W K9 W2 70.5(6) . 2_877 ?
O12W K9 W2 129.4(8) 2_777 2_877 ?
O12 K9 W6 84.7(4) . 2_777 ?
O6W K9 W6 94.9(5) 2_777 2_777 ?
O19 K9 W6 107.0(4) 2_877 2_777 ?
O24 K9 W6 29.2(4) 2_777 2_777 ?
O8 K9 W6 161.1(4) 2_877 2_777 ?
O7 K9 W6 136.0(4) 2_877 2_777 ?
O5W K9 W6 125.4(6) . 2_777 ?
O12W K9 W6 66.4(7) 2_777 2_777 ?
W2 K9 W6 161.3(3) 2_877 2_777 ?
O12 K9 W5 140.3(4) . 2_877 ?
O6W K9 W5 65.3(6) 2_777 2_877 ?
O19 K9 W5 23.9(4) 2_877 2_877 ?
O24 K9 W5 141.5(4) 2_777 2_877 ?
O8 K9 W5 31.3(4) 2_877 2_877 ?
O7 K9 W5 84.9(4) 2_877 2_877 ?
O5W K9 W5 71.9(5) . 2_877 ?
O12W K9 W5 71.2(9) 2_777 2_877 ?
W2 K9 W5 59.55(10) 2_877 2_877 ?
W6 K9 W5 130.9(2) 2_777 2_877 ?
O12 K9 K7 103.9(5) . 2_767 ?
O6W K9 K7 36.4(7) 2_777 2_767 ?
O19 K9 K7 90.5(4) 2_877 2_767 ?
O24 K9 K7 80.6(4) 2_777 2_767 ?
O8 K9 K7 71.3(3) 2_877 2_767 ?
O7 K9 K7 44.4(3) 2_877 2_767 ?
O5W K9 K7 126.7(6) . 2_767 ?
O12W K9 K7 132.0(13) 2_777 2_767 ?
W2 K9 K7 56.30(15) 2_877 2_767 ?
W6 K9 K7 106.5(2) 2_777 2_767 ?
W5 K9 K7 84.03(17) 2_877 2_767 ?
O33 K10 O64 140.1(8) . 2_766 ?
O33 K10 O20W 73.3(10) . 1_665 ?
O64 K10 O20W 137.7(10) 2_766 1_665 ?
O33 K10 O35 67.4(6) . . ?
O64 K10 O35 73.3(6) 2_766 . ?
O20W K10 O35 135.3(11) 1_665 . ?
O33 K10 O24W 110(2) . 2_666 ?
O64 K10 O24W 72(2) 2_766 2_666 ?
O20W K10 O24W 129(3) 1_665 2_666 ?
O35 K10 O24W 85(3) . 2_666 ?
O33 K10 O3W 85.6(6) . 2_766 ?
O64 K10 O3W 79.9(6) 2_766 2_766 ?
O20W K10 O3W 78.3(10) 1_665 2_766 ?
O35 K10 O3W 78.3(6) . 2_766 ?
O24W K10 O3W 151(3) 2_666 2_766 ?
O33 K10 K13 112.7(7) . 2_766 ?
O64 K10 K13 82.0(6) 2_766 2_766 ?
O20W K10 K13 57.1(8) 1_665 2_766 ?
O35 K10 K13 121.4(7) . 2_766 ?
O24W K10 K13 136(2) 2_666 2_766 ?
O3W K10 K13 45.0(6) 2_766 2_766 ?
O33 K10 K6 43.8(5) . 1_665 ?
O64 K10 K6 175.4(6) 2_766 1_665 ?
O20W K10 K6 41.8(7) 1_665 1_665 ?
O35 K10 K6 110.1(4) . 1_665 ?
O24W K10 K6 105(2) 2_666 1_665 ?
O3W K10 K6 103.6(5) 2_766 1_665 ?
K13 K10 K6 98.4(5) 2_766 1_665 ?
O19W K12 O1 140.9(14) . . ?
O19W K12 O53 92.4(13) . 1_665 ?
O1 K12 O53 124.4(7) . 1_665 ?
O19W K12 O17W 84(3) . 1_565 ?
O1 K12 O17W 70(3) . 1_565 ?
O53 K12 O17W 152(3) 1_665 1_565 ?
O19W K12 O55 118.6(14) . 1_665 ?
O1 K12 O55 79.0(6) . 1_665 ?
O53 K12 O55 56.3(6) 1_665 1_665 ?
O17W K12 O55 148(3) 1_565 1_665 ?
O19W K12 O48 75.3(13) . 1_565 ?
O1 K12 O48 79.0(6) . 1_565 ?
O53 K12 O48 111.0(7) 1_665 1_565 ?
O17W K12 O48 95(2) 1_565 1_565 ?
O55 K12 O48 71.3(6) 1_665 1_565 ?
O19W K12 O10W 83.8(17) . 2_777 ?
O1 K12 O10W 60.7(13) . 2_777 ?
O53 K12 O10W 173.4(15) 1_665 2_777 ?
O17W K12 O10W 23(2) 1_565 2_777 ?
O55 K12 O10W 130.3(15) 1_665 2_777 ?
O48 K12 O10W 73.3(13) 1_565 2_777 ?
O19W K12 W14 106.4(13) . 1_665 ?
O1 K12 W14 102.7(5) . 1_665 ?
O53 K12 W14 28.4(4) 1_665 1_665 ?
O17W K12 W14 169(2) 1_565 1_665 ?
O55 K12 W14 27.9(4) 1_665 1_665 ?
O48 K12 W14 90.3(5) 1_565 1_665 ?
O10W K12 W14 158.1(14) 2_777 1_665 ?
O19W K12 K6 121.1(13) . 1_665 ?
O1 K12 K6 46.4(4) . 1_665 ?
O53 K12 K6 100.7(5) 1_665 1_665 ?
O17W K12 K6 105(3) 1_565 1_665 ?
O55 K12 K6 44.4(4) 1_665 1_665 ?
O48 K12 K6 46.3(4) 1_565 1_665 ?
O10W K12 K6 85.9(13) 2_777 1_665 ?
W14 K12 K6 72.2(3) 1_665 1_665 ?
O19W K12 K11 57.8(13) . 1_665 ?
O1 K12 K11 159.1(9) . 1_665 ?
O53 K12 K11 45.5(6) 1_665 1_665 ?
O17W K12 K11 112(3) 1_565 1_665 ?
O55 K12 K11 100.0(6) 1_665 1_665 ?
O48 K12 K11 120.8(8) 1_565 1_665 ?
O10W K12 K11 128.2(14) 2_777 1_665 ?
W14 K12 K11 72.6(4) 1_665 1_665 ?
K6 K12 K11 142.1(5) 1_665 1_665 ?
O19W K12 K16 107.4(13) . . ?
O1 K12 K16 96.5(7) . . ?
O53 K12 K16 73.6(6) 1_665 . ?
O17W K12 K16 81(2) 1_565 . ?
O55 K12 K16 110.5(6) 1_665 . ?
O48 K12 K16 174.8(6) 1_565 . ?
O10W K12 K16 102.4(13) 2_777 . ?
W14 K12 K16 93.1(4) 1_665 . ?
K6 K12 K16 131.5(5) 1_665 . ?
K11 K12 K16 64.0(6) 1_665 . ?
O19W K12 K15 68.8(12) . 1_665 ?
O1 K12 K15 107.2(6) . 1_665 ?
O53 K12 K15 72.4(5) 1_665 1_665 ?
O17W K12 K15 131(2) 1_565 1_665 ?
O55 K12 K15 52.5(5) 1_665 1_665 ?
O48 K12 K15 39.5(4) 1_565 1_665 ?
O10W K12 K15 111.0(13) 2_777 1_665 ?
W14 K12 K15 57.8(3) 1_665 1_665 ?
K6 K12 K15 61.6(4) 1_665 1_665 ?
K11 K12 K15 87.8(6) 1_665 1_665 ?
K16 K12 K15 145.5(5) . 1_665 ?
O3W K13 O60 136.8(12) . 2_656 ?
O3W K13 O61 94.6(10) . . ?
O60 K13 O61 126.3(11) 2_656 . ?
O3W K13 O22W 77.0(14) . 2_656 ?
O60 K13 O22W 67.5(13) 2_656 2_656 ?
O61 K13 O22W 161.0(14) . 2_656 ?
O3W K13 O62 87.4(10) . . ?
O60 K13 O62 125.8(10) 2_656 . ?
O61 K13 O62 54.4(6) . . ?
O22W K13 O62 107.6(12) 2_656 . ?
O3W K13 O13W 95.1(14) . . ?
O60 K13 O13W 85.4(12) 2_656 . ?
O61 K13 O13W 108.6(10) . . ?
O22W K13 O13W 56.2(12) 2_656 . ?
O62 K13 O13W 55.6(8) . . ?
O3W K13 O20W 81.1(12) . 2_656 ?
O60 K13 O20W 69.5(12) 2_656 2_656 ?
O61 K13 O20W 115.6(11) . 2_656 ?
O22W K13 O20W 80.3(13) 2_656 2_656 ?
O62 K13 O20W 164.3(13) . 2_656 ?
O13W K13 O20W 135.8(13) . 2_656 ?
O3W K13 O60 137.4(12) . . ?
O60 K13 O60 84.3(9) 2_656 . ?
O61 K13 O60 53.4(7) . . ?
O22W K13 O60 123.3(14) 2_656 . ?
O62 K13 O60 52.2(6) . . ?
O13W K13 O60 74.2(10) . . ?
O20W K13 O60 134.8(13) 2_656 . ?
O3W K13 K10 59.1(7) . 2_766 ?
O60 K13 K10 113.4(9) 2_656 2_766 ?
O61 K13 K10 75.3(6) . 2_766 ?
O22W K13 K10 113.1(13) 2_656 2_766 ?
O62 K13 K10 117.1(8) . 2_766 ?
O13W K13 K10 154.2(14) . 2_766 ?
O20W K13 K10 47.5(10) 2_656 2_766 ?
O60 K13 K10 123.2(8) . 2_766 ?
O3W K13 W16 111.2(10) . . ?
O60 K13 W16 111.2(9) 2_656 . ?
O61 K13 W16 33.5(4) . . ?
O22W K13 W16 134.2(12) 2_656 . ?
O62 K13 W16 33.4(4) . . ?
O13W K13 W16 78.0(8) . . ?
O20W K13 W16 144.4(11) 2_656 . ?
O60 K13 W16 26.9(4) . . ?
K10 K13 W16 108.9(6) 2_766 . ?
O3W K13 K5 46.6(7) . . ?
O60 K13 K5 114.5(8) 2_656 . ?
O61 K13 K5 113.0(8) . . ?
O22W K13 K5 49.2(10) 2_656 . ?
O62 K13 K5 69.3(6) . . ?
O13W K13 K5 49.1(11) . . ?
O20W K13 K5 109.1(10) 2_656 . ?
O60 K13 K5 115.2(7) . . ?
K10 K13 K5 105.4(6) 2_766 . ?
W16 K13 K5 102.7(6) . . ?
O3W K13 K13 170.2(13) . 2_656 ?
O60 K13 K13 46.7(7) 2_656 2_656 ?
O61 K13 K13 85.9(8) . 2_656 ?
O22W K13 K13 99.6(15) 2_656 2_656 ?
O62 K13 K13 84.9(8) . 2_656 ?
O13W K13 K13 75.6(12) . 2_656 ?
O20W K13 K13 107.5(13) 2_656 2_656 ?
O60 K13 K13 37.6(5) . 2_656 ?
K10 K13 K13 130.1(9) 2_766 2_656 ?
W16 K13 K13 64.5(6) . 2_656 ?
K5 K13 K13 124.5(8) . 2_656 ?
O23W K14 O61 86(2) 1_655 . ?
O23W K14 O11W 91(2) 1_655 2_656 ?
O61 K14 O11W 157(2) . 2_656 ?
O23W K14 O59 117(3) 1_655 . ?
O61 K14 O59 55.7(8) . . ?
O11W K14 O59 143(2) 2_656 . ?
O23W K14 O4W 74.0(19) 1_655 . ?
O61 K14 O4W 130(2) . . ?
O11W K14 O4W 70.7(13) 2_656 . ?
O59 K14 O4W 93.4(15) . . ?
O23W K14 O13W 127(2) 1_655 2_656 ?
O61 K14 O13W 104.3(16) . 2_656 ?
O11W K14 O13W 59.7(17) 2_656 2_656 ?
O59 K14 O13W 110.8(17) . 2_656 ?
O4W K14 O13W 124.3(18) . 2_656 ?
O23W K14 O22W 172(2) 1_655 . ?
O61 K14 O22W 102.1(14) . . ?
O11W K14 O22W 81.2(19) 2_656 . ?
O59 K14 O22W 68.4(13) . . ?
O4W K14 O22W 100.1(16) . . ?
O13W K14 O22W 51.1(14) 2_656 . ?
O23W K14 O51 59(2) 1_655 . ?
O61 K14 O51 50.1(9) . . ?
O11W K14 O51 143.7(19) 2_656 . ?
O59 K14 O51 58.6(10) . . ?
O4W K14 O51 81.0(14) . . ?
O13W K14 O51 154.4(15) 2_656 . ?
O22W K14 O51 127.0(15) . . ?
O23W K14 W16 116(2) 1_655 . ?
O61 K14 W16 33.6(5) . . ?
O11W K14 W16 152(2) 2_656 . ?
O59 K14 W16 28.9(4) . . ?
O4W K14 W16 121.7(15) . . ?
O13W K14 W16 95.7(13) 2_656 . ?
O22W K14 W16 71.9(11) . . ?
O51 K14 W16 63.7(8) . . ?
O23W K14 W17 64.7(19) 1_655 . ?
O61 K14 W17 25.7(7) . . ?
O11W K14 W17 154(2) 2_656 . ?
O59 K14 W17 61.9(9) . . ?
O4W K14 W17 107.7(16) . . ?
O13W K14 W17 127.9(14) 2_656 . ?
O22W K14 W17 123.5(12) . . ?
O51 K14 W17 27.1(5) . . ?
W16 K14 W17 51.7(5) . . ?
O23W K14 K6 38.2(16) 1_655 1_655 ?
O61 K14 K6 114.6(17) . 1_655 ?
O11W K14 K6 75.1(13) 2_656 1_655 ?
O59 K14 K6 111.7(15) . 1_655 ?
O4W K14 K6 36.0(7) . 1_655 ?
O13W K14 K6 133.5(13) 2_656 1_655 ?
O22W K14 K6 135.1(14) . 1_655 ?
O51 K14 K6 68.6(10) . 1_655 ?
W16 K14 K6 130.8(14) . 1_655 ?
W17 K14 K6 88.9(11) . 1_655 ?
O23W K14 K13 97.4(19) 1_655 . ?
O61 K14 K13 35.9(7) . . ?
O11W K14 K13 122.3(18) 2_656 . ?
O59 K14 K13 79.8(8) . . ?
O4W K14 K13 165.2(18) . . ?
O13W K14 K13 70.4(12) 2_656 . ?
O22W K14 K13 89.6(12) . . ?
O51 K14 K13 84.3(9) . . ?
W16 K14 K13 50.9(5) . . ?
W17 K14 K13 57.5(6) . . ?
K6 K14 K13 135.3(13) 1_655 . ?
O9W K15 O43 103.9(13) . . ?
O9W K15 O1W 13.0(12) . 2_666 ?
O43 K15 O1W 115.6(8) . 2_666 ?
O9W K15 O48 144.6(13) . 1_455 ?
O43 K15 O48 109.7(7) . 1_455 ?
O1W K15 O48 134.4(8) 2_666 1_455 ?
O9W K15 O40 67.6(13) . 1_455 ?
O43 K15 O40 111.5(8) . 1_455 ?
O1W K15 O40 59.2(7) 2_666 1_455 ?
O48 K15 O40 108.6(7) 1_455 1_455 ?
O9W K15 O41 107.7(12) . 1_455 ?
O43 K15 O41 133.0(8) . 1_455 ?
O1W K15 O41 94.9(6) 2_666 1_455 ?
O48 K15 O41 55.1(5) 1_455 1_455 ?
O40 K15 O41 54.0(5) 1_455 1_455 ?
O9W K15 O14W 67.9(14) . 2_656 ?
O43 K15 O14W 67.4(7) . 2_656 ?
O1W K15 O14W 78.9(9) 2_666 2_656 ?
O48 K15 O14W 115.3(12) 1_455 2_656 ?
O40 K15 O14W 133.5(10) 1_455 2_656 ?
O41 K15 O14W 158.0(10) 1_455 2_656 ?
O9W K15 O21W 118.6(16) . . ?
O43 K15 O21W 69.1(8) . . ?
O1W K15 O21W 116.0(12) 2_666 . ?
O48 K15 O21W 84.5(10) 1_455 . ?
O40 K15 O21W 60.8(9) 1_455 . ?
O41 K15 O21W 65.5(7) 1_455 . ?
O14W K15 O21W 136.1(9) 2_656 . ?
O9W K15 W11 80.6(12) . 1_455 ?
O43 K15 W11 132.7(8) . 1_455 ?
O1W K15 W11 68.7(5) 2_666 1_455 ?
O48 K15 W11 84.8(5) 1_455 1_455 ?
O40 K15 W11 26.4(3) 1_455 1_455 ?
O41 K15 W11 30.0(3) 1_455 1_455 ?
O14W K15 W11 147.0(7) 2_656 1_455 ?
O21W K15 W11 67.9(7) . 1_455 ?
O9W K15 W13 125.3(12) . 1_455 ?
O43 K15 W13 130.4(6) . 1_455 ?
O1W K15 W13 112.8(6) 2_666 1_455 ?
O48 K15 W13 26.3(4) 1_455 1_455 ?
O40 K15 W13 84.4(4) 1_455 1_455 ?
O41 K15 W13 30.5(3) 1_455 1_455 ?
O14W K15 W13 133.8(11) 2_656 1_455 ?
O21W K15 W13 80.9(8) . 1_455 ?
W11 K15 W13 59.2(2) 1_455 1_455 ?
O9W K15 W12 87.7(12) . . ?
O43 K15 W12 24.5(4) . . ?
O1W K15 W12 97.1(7) 2_666 . ?
O48 K15 W12 127.8(5) 1_455 . ?
O40 K15 W12 88.5(6) 1_455 . ?
O41 K15 W12 125.1(7) 1_455 . ?
O14W K15 W12 76.8(7) 2_656 . ?
O21W K15 W12 61.0(7) . . ?
W11 K15 W12 112.6(5) 1_455 . ?
W13 K15 W12 139.4(5) 1_455 . ?
O9W K15 W14 123.9(12) . . ?
O43 K15 W14 24.8(4) . . ?
O1W K15 W14 136.8(6) 2_666 . ?
O48 K15 W14 86.5(4) 1_455 . ?
O40 K15 W14 129.9(7) 1_455 . ?
O41 K15 W14 125.2(5) 1_455 . ?
O14W K15 W14 68.8(5) 2_656 . ?
O21W K15 W14 74.2(7) . . ?
W11 K15 W14 141.7(6) 1_455 . ?
W13 K15 W14 110.3(3) 1_455 . ?
W12 K15 W14 48.75(15) . . ?
O18W K16 O17 111.8(18) 1_665 2_877 ?
O18W K16 O16W 120(2) 1_665 2_777 ?
O17 K16 O16W 120.4(14) 2_877 2_777 ?
O18W K16 O5W 116.2(16) 1_665 . ?
O17 K16 O5W 66.4(7) 2_877 . ?
O16W K16 O5W 65.5(11) 2_777 . ?
O18W K16 O2W 60.0(17) 1_665 . ?
O17 K16 O2W 122.4(9) 2_877 . ?
O16W K16 O2W 67.6(12) 2_777 . ?
O5W K16 O2W 69.3(8) . . ?
O18W K16 O12W 148.6(18) 1_665 2_777 ?
O17 K16 O12W 91.3(10) 2_877 2_777 ?
O16W K16 O12W 58.1(16) 2_777 2_777 ?
O5W K16 O12W 92.1(15) . 2_777 ?
O2W K16 O12W 125.4(17) . 2_777 ?
O18W K16 O15 63.8(16) 1_665 2_877 ?
O17 K16 O15 50.1(5) 2_877 2_877 ?
O16W K16 O15 139.7(11) 2_777 2_877 ?
O5W K16 O15 77.1(8) . 2_877 ?
O2W K16 O15 85.9(7) . 2_877 ?
O12W K16 O15 141.2(10) 2_777 2_877 ?
O18W K16 K8 66.7(14) 1_665 . ?
O17 K16 K8 75.3(5) 2_877 . ?
O16W K16 K8 98.9(9) 2_777 . ?
O5W K16 K8 50.7(6) . . ?
O2W K16 K8 48.1(6) . . ?
O12W K16 K8 142.8(15) 2_777 . ?
O15 K16 K8 42.8(5) 2_877 . ?
O18W K16 W4 88.7(16) 1_665 2_877 ?
O17 K16 W4 24.1(4) 2_877 2_877 ?
O16W K16 W4 134.1(11) 2_777 2_877 ?
O5W K16 W4 69.7(6) . 2_877 ?
O2W K16 W4 105.6(7) . 2_877 ?
O12W K16 W4 115.3(9) 2_777 2_877 ?
O15 K16 W4 26.0(3) 2_877 2_877 ?
K8 K16 W4 57.7(3) . 2_877 ?
O18W K16 K17 90(2) 1_665 2_877 ?
O17 K16 K17 59.7(11) 2_877 2_877 ?
O16W K16 K17 140.8(14) 2_777 2_877 ?
O5W K16 K17 125.6(12) . 2_877 ?
O2W K16 K17 149.6(13) . 2_877 ?
O12W K16 K17 83.0(19) 2_777 2_877 ?
O15 K16 K17 74.1(11) 2_877 2_877 ?
K8 K16 K17 116.9(10) . 2_877 ?
W4 K16 K17 64.2(10) 2_877 2_877 ?
O18W K16 K12 71.9(17) 1_665 . ?
O17 K16 K12 170.8(9) 2_877 . ?
O16W K16 K12 52.4(11) 2_777 . ?
O5W K16 K12 104.4(8) . . ?
O2W K16 K12 51.3(6) . . ?
O12W K16 K12 88.8(10) 2_777 . ?
O15 K16 K12 130.0(6) 2_877 . ?
K8 K16 K12 99.2(5) . . ?
W4 K16 K12 155.0(5) 2_877 . ?
K17 K16 K12 129.4(11) 2_877 . ?
O18W K16 K11 52.8(14) 1_665 1_665 ?
O17 K16 K11 135.0(9) 2_877 1_665 ?
O16W K16 K11 100.6(11) 2_777 1_665 ?
O5W K16 K11 156.7(8) . 1_665 ?
O2W K16 K11 88.3(7) . 1_665 ?
O12W K16 K11 95.9(11) 2_777 1_665 ?
O15 K16 K11 108.7(7) 2_877 1_665 ?
K8 K16 K11 118.3(5) . 1_665 ?
W4 K16 K11 125.1(7) 2_877 1_665 ?
K17 K16 K11 77.2(11) 2_877 1_665 ?
K12 K16 K11 54.1(4) . 1_665 ?
O68 K17 O14 87(2) . 2_767 ?
O68 K17 O17W 71(3) . . ?
O14 K17 O17W 90(3) 2_767 . ?
O68 K17 O20 54.6(13) . . ?
O14 K17 O20 141(2) 2_767 . ?
O17W K17 O20 86(3) . . ?
O68 K17 O22 138(3) . 2_767 ?
O14 K17 O22 52.5(13) 2_767 2_767 ?
O17W K17 O22 95(3) . 2_767 ?
O20 K17 O22 167(3) . 2_767 ?
O68 K17 O16 59.5(14) . . ?
O14 K17 O16 97.9(19) 2_767 . ?
O17W K17 O16 129(3) . . ?
O20 K17 O16 57.3(13) . . ?
O22 K17 O16 129(2) 2_767 . ?
O68 K17 O16 76.4(15) . 2_767 ?
O14 K17 O16 47.9(11) 2_767 2_767 ?
O17W K17 O16 127(3) . 2_767 ?
O20 K17 O16 107.1(19) . 2_767 ?
O22 K17 O16 82.5(17) 2_767 2_767 ?
O16 K17 O16 51.9(12) . 2_767 ?
O68 K17 W6 111(2) . 2_767 ?
O14 K17 W6 31.4(8) 2_767 2_767 ?
O17W K17 W6 79(3) . 2_767 ?
O20 K17 W6 162(3) . 2_767 ?
O22 K17 W6 28.3(8) 2_767 2_767 ?
O16 K17 W6 128(2) . 2_767 ?
O16 K17 W6 75.7(15) 2_767 2_767 ?
O68 K17 Ni1B 35.8(10) . . ?
O14 K17 Ni1B 110.1(19) 2_767 . ?
O17W K17 Ni1B 99(3) . . ?
O20 K17 Ni1B 33.1(8) . . ?
O22 K17 Ni1B 158(2) 2_767 . ?
O16 K17 Ni1B 32.0(7) . . ?
O16 K17 Ni1B 75.2(13) 2_767 . ?
W6 K17 Ni1B 140(2) 2_767 . ?
O68 K17 W4 68.1(14) . 2_767 ?
O14 K17 W4 27.6(7) 2_767 2_767 ?
O17W K17 W4 101(3) . 2_767 ?
O20 K17 W4 116.0(18) . 2_767 ?
O22 K17 W4 76.8(15) 2_767 2_767 ?
O16 K17 W4 71.2(13) . 2_767 ?
O16 K17 W4 26.8(7) 2_767 2_767 ?
W6 K17 W4 58.9(11) 2_767 2_767 ?
Ni1B K17 W4 83.5(13) . 2_767 ?
O68 K17 K16 132(2) . 2_877 ?
O14 K17 K16 123(2) 2_767 2_877 ?
O17W K17 K16 136(3) . 2_877 ?
O20 K17 K16 84.3(18) . 2_877 ?
O22 K17 K16 85.5(16) 2_767 2_877 ?
O16 K17 K16 78.3(17) . 2_877 ?
O16 K17 K16 96.2(18) 2_767 2_877 ?
W6 K17 K16 113.3(17) 2_767 2_877 ?
Ni1B K17 K16 96.1(17) . 2_877 ?
W4 K17 K16 121.2(18) 2_767 2_877 ?
O68 K17 W5 74.4(15) . . ?
O14 K17 W5 154(2) 2_767 . ?
O17W K17 W5 101(3) . . ?
O20 K17 W5 21.4(7) . . ?
O22 K17 W5 147(2) 2_767 . ?
O16 K17 W5 56.7(12) . . ?
O16 K17 W5 108.3(18) 2_767 . ?
W6 K17 W5 174.5(19) 2_767 . ?
Ni1B K17 W5 45.2(8) . . ?
W4 K17 W5 126.2(16) 2_767 . ?
K16 K17 W5 62.9(12) 2_877 . ?
O9W O1W K15 59(8) 2_666 2_666 ?
O9W O1W K4 169(8) 2_666 . ?
K15 O1W K4 130.9(8) 2_666 . ?
O9W O1W K2 42(7) 2_666 . ?
K15 O1W K2 94.0(9) 2_666 . ?
K4 O1W K2 127.7(10) . . ?
K8 O2W K16 80.7(7) . . ?
K13 O3W K5 93.7(8) . . ?
K13 O3W K10 75.9(8) . 2_766 ?
K5 O3W K10 167.2(9) . 2_766 ?
K6 O4W K14 103.0(13) 1_655 . ?
K16 O5W K8 80.7(7) . . ?
K16 O5W K9 94.7(9) . . ?
K8 O5W K9 171.1(9) . . ?
K7 O6W K9 106.1(11) 1_565 2_777 ?
K5 O7W K7 92.2(6) . 2_656 ?
O1W O9W K15 108(8) 2_666 . ?
O1W O9W K2 129(8) 2_666 2_666 ?
K15 O9W K2 113.0(19) . 2_666 ?
O17W O10W K12 63(6) 2_767 2_777 ?
O17W O10W K3 96(7) 2_767 2_777 ?
K12 O10W K3 128(2) 2_777 2_777 ?
K16 O12W K9 87.8(17) 2_777 2_777 ?
K13 O13W K5 84.3(13) . . ?
K13 O13W K14 102.5(16) . 2_656 ?
K5 O13W K14 115.5(13) . 2_656 ?
K3 O15W K8 109.6(13) 1_545 1_445 ?
O10W O17W K12 94(7) 2_767 1_545 ?
O10W O17W K17 114(7) 2_767 . ?
K12 O17W K17 124(5) 1_545 . ?
O70 O18W K16 153(9) . 1_445 ?
K12 O19W K11 85.4(14) . 1_665 ?
K10 O20W K6 97.6(12) 1_445 . ?
K10 O20W K13 75.4(13) 1_445 2_656 ?
K6 O20W K13 168(2) . 2_656 ?
K7 O22W K13 157(2) . 2_656 ?
K7 O22W K5 85.8(11) . 2_656 ?
K13 O22W K5 86.1(15) 2_656 2_656 ?
K7 O22W K14 99.7(19) . . ?
K13 O22W K14 103.0(15) 2_656 . ?
K5 O22W K14 113.4(17) 2_656 . ?
K14 O23W K6 106(3) 1_455 . ?
K2 O25W K2 11.4(10) . 2_666 ?

loop_
_geom_bond_atom_site_label_1
_geom_bond_atom_site_label_2
_geom_bond_distance
_geom_bond_site_symmetry_2
_geom_bond_publ_flag
W1 O1 1.723(19) . ?
W1 O2 1.823(16) . ?
W1 O4 1.930(14) . ?
W1 O5 1.948(13) . ?
W1 O3 1.982(15) . ?
W1 O6 2.308(16) . ?
W1 K6 3.765(6) 1_665 ?
W1 K3 3.827(7) . ?
W2 O7 1.735(17) . ?
W2 O8 1.849(18) . ?
W2 O10 1.922(14) . ?
W2 O3 1.968(16) . ?
W2 O9 1.973(14) . ?
W2 O6 2.320(16) . ?
W2 K9 3.758(7) 2_877 ?
W2 K7 3.898(7) 1_665 ?
W2 K8 4.102(10) . ?
W3 O12 1.724(16) . ?
W3 O13 1.789(16) . ?
W3 O11 1.861(19) . ?
W3 O4 1.959(16) . ?
W3 O10 2.011(17) . ?
W3 O6 2.320(14) . ?
W3 K3 3.839(8) 2_777 ?
W3 K3 3.841(7) . ?
W3 K8 3.999(8) 2_877 ?
W4 O16 1.75(3) . ?
W4 O15 1.768(16) . ?
W4 O17 1.82(2) . ?
W4 O14 1.858(18) . ?
W4 O11 2.03(2) . ?
W4 O18 2.303(13) . ?
W4 Ni1B 3.030(8) . ?
W4 K8 3.843(9) 2_877 ?
W4 K17 3.88(7) 2_767 ?
W4 K16 4.001(15) 2_877 ?
W5 O20 1.69(3) . ?
W5 O19 1.702(18) . ?
W5 O21 1.945(14) . ?
W5 O17 1.970(18) . ?
W5 O8 2.051(19) . ?
W5 O18 2.292(15) . ?
W5 Ni1B 3.069(10) . ?
W5 K9 3.890(8) 2_877 ?
W5 K17 4.13(8) . ?
W6 O23 1.714(14) . ?
W6 O22 1.75(2) . ?
W6 O14 1.929(19) . ?
W6 O24 1.943(19) . ?
W6 O13 2.201(18) . ?
W6 O25 2.260(13) . ?
W6 K17 3.69(8) 2_767 ?
W6 K3 3.836(8) 2_777 ?
W6 K9 3.877(7) 2_777 ?
W6 K3 3.895(9) . ?
W7 O26 1.724(17) . ?
W7 O21 1.863(15) . ?
W7 O9 1.892(16) . ?
W7 O28 1.953(15) . ?
W7 O27 1.97(2) . ?
W7 O29 2.256(13) . ?
W7 K7 3.831(8) 1_665 ?
W8 O30 1.732(19) . ?
W8 O31 1.79(2) . ?
W8 O24 1.916(15) . ?
W8 O32 1.961(15) . ?
W8 O2 2.116(16) . ?
W8 O25 2.221(16) . ?
W8 K3 3.847(8) . ?
W9 O33 1.709(15) . ?
W9 O32 1.840(16) . ?
W9 O28 1.878(14) . ?
W9 O5 1.895(15) . ?
W9 O34 1.920(19) . ?
W9 O29 2.294(13) . ?
W9 K6 3.909(8) 1_665 ?
W10 O35 1.713(18) . ?
W10 O36 1.888(16) . ?
W10 O37 1.914(14) . ?
W10 O38 1.922(15) . ?
W10 O34 1.925(16) . ?
W10 O39 2.285(14) . ?
W10 K4 3.9212(9) . ?
W11 O40 1.714(16) . ?
W11 O27 1.880(17) . ?
W11 O41 1.884(16) . ?
W11 O37 1.941(15) . ?
W11 O42 1.962(15) . ?
W11 O39 2.216(14) . ?
W11 K15 3.763(15) 1_655 ?
W11 K4 3.9244(8) . ?
W12 O47 1.714(18) . ?
W12 O46 1.791(16) . ?
W12 O43 1.870(19) . ?
W12 O36 1.925(17) . ?
W12 O44 2.102(15) . ?
W12 O45 2.283(16) . ?
W12 Ni1C 3.07(3) . ?
W12 K2 3.87(3) 2_666 ?
W12 K15 3.944(16) . ?
W12 K2 4.04(2) . ?
W13 O48 1.742(18) . ?
W13 O49 1.752(15) . ?
W13 O50 1.91(2) . ?
W13 O41 1.919(18) . ?
W13 O51 2.108(14) . ?
W13 O52 2.264(16) . ?
W13 Ni1A 2.95(2) . ?
W13 K15 3.774(13) 1_655 ?
W14 O55 1.730(19) . ?
W14 O53 1.787(18) . ?
W14 O54 1.902(16) . ?
W14 O43 1.944(15) . ?
W14 O56 2.161(17) . ?
W14 O45 2.272(18) . ?
W14 Ni1C 2.90(4) . ?
W14 K12 3.654(12) 1_445 ?
W14 K15 4.017(12) . ?
W15 O57 1.64(3) . ?
W15 O58 1.738(18) . ?
W15 O54 1.897(16) . ?
W15 O50 1.977(17) . ?
W15 O59 2.155(15) . ?
W15 O52 2.290(18) . ?
W15 Ni1A 2.98(3) . ?
W15 K8 3.963(8) 1_445 ?
W16 O60 1.68(2) . ?
W16 O56 1.797(17) . ?
W16 O59 1.810(15) . ?
W16 O62 2.044(16) . ?
W16 O61 2.059(17) . ?
W16 O63 2.301(15) . ?
W16 K14 3.70(3) . ?
W16 K13 3.71(2) . ?
W17 O64 1.696(15) . ?
W17 O51 1.835(15) . ?
W17 O42 1.897(18) . ?
W17 O61 1.91(2) . ?
W17 O65 1.989(16) . ?
W17 O63 2.310(14) . ?
W17 K4 3.7982(12) . ?
W17 K14 4.01(5) . ?
W18 O66 1.757(16) . ?
W18 O44 1.842(16) . ?
W18 O62 1.880(18) . ?
W18 O38 1.906(16) . ?
W18 O65 1.979(15) . ?
W18 O63 2.297(13) . ?
W18 K2 3.73(3) . ?
W18 K2 3.77(3) 2_666 ?
W18 K4 3.8323(11) . ?
Si1 O18 1.598(16) . ?
Si1 O29 1.635(13) . ?
Si1 O25 1.635(16) . ?
Si1 O6 1.654(19) . ?
Si2 O45 1.642(16) . ?
Si2 O52 1.643(15) . ?
Si2 O63 1.655(14) . ?
Si2 O39 1.659(16) . ?
Ni1A O49 1.99(3) . ?
Ni1A O67 2.02(3) . ?
Ni1A O52 2.08(2) . ?
Ni1A O58 2.10(4) . ?
Ni1A O68 2.31(3) . ?
Ni1A O70 2.32(11) . ?
Ni1A Ni1B 2.90(3) . ?
Ni1B O16 2.029(19) . ?
Ni1B O69 2.08(4) . ?
Ni1B O20 2.09(2) . ?
Ni1B O67 2.095(14) . ?
Ni1B O18 2.13(2) . ?
Ni1B O68 2.24(3) . ?
Ni1B K17 3.82(7) . ?
Ni1C O53 1.83(4) . ?
Ni1C O46 2.16(3) . ?
Ni1C O45 2.16(3) . ?
Ni1C O71 2.21(4) . ?
Ni1C O70 2.23(7) . ?
O1 K12 2.75(2) . ?
O1 K6 2.879(16) 1_665 ?
O2 K3 2.868(15) . ?
O4 K3 3.011(17) . ?
O5 K6 2.999(18) 1_665 ?
O7 K8 2.71(2) . ?
O7 K9 2.99(2) 2_877 ?
O7 K7 3.094(17) 1_665 ?
O8 K9 2.965(15) 2_877 ?
O9 K7 3.073(17) 1_665 ?
O11 K8 3.062(17) 2_877 ?
O12 K9 2.66(2) . ?
O12 K3 3.159(19) 2_777 ?
O12 K8 3.27(2) 2_877 ?
O13 K3 2.814(17) . ?
O13 K3 3.007(16) 2_777 ?
O14 K17 2.97(8) 2_767 ?
O15 K8 2.73(2) 2_877 ?
O15 K16 3.39(3) 2_877 ?
O16 K17 3.14(7) . ?
O16 K17 3.37(7) 2_767 ?
O17 K16 2.84(2) 2_877 ?
O19 K9 2.91(3) 2_877 ?
O19 K11 3.32(3) 1_655 ?
O20 K17 3.09(7) . ?
O22 K17 3.14(7) 2_767 ?
O23 K3 2.75(2) 2_777 ?
O24 K3 2.81(2) . ?
O24 K9 2.945(17) 2_777 ?
O26 K5 2.702(17) 2_766 ?
O26 K7 2.94(2) 1_665 ?
O30 K7 2.813(19) 1_565 ?
O33 K10 2.758(18) . ?
O33 K6 2.98(2) 1_665 ?
O35 K10 2.96(2) . ?
O37 K4 3.099(14) . ?
O38 K4 2.939(13) . ?
O40 K5 2.853(18) 2_766 ?
O40 K15 3.00(2) 1_655 ?
O41 K15 3.16(2) 1_655 ?
O42 K4 2.878(15) . ?
O43 K15 2.680(19) . ?
O44 K2 2.93(3) 2_666 ?
O44 K2 3.12(3) . ?
O47 K5 2.78(2) 2_666 ?
O47 K2 2.82(3) 2_666 ?
O47 K2 3.03(3) . ?
O48 K15 2.89(2) 1_655 ?
O48 K6 2.90(2) 1_655 ?
O48 K12 3.10(2) 1_545 ?
O51 K14 3.39(6) . ?
O53 K12 2.80(2) 1_445 ?
O55 K6 2.78(2) . ?
O55 K12 2.97(2) 1_445 ?
O57 K7 2.80(3) . ?
O58 K8 2.87(2) 1_445 ?
O59 K14 2.94(4) . ?
O60 K13 2.72(3) 2_656 ?
O60 K13 3.24(3) . ?
O61 K14 2.84(4) . ?
O61 K13 2.91(3) . ?
O62 K13 3.04(3) . ?
O64 K10 2.789(18) 2_766 ?
O65 K4 2.770(18) . ?
O66 K5 2.714(16) . ?
O66 K2 2.82(3) . ?
O66 K2 3.01(3) 2_666 ?
O68 K17 2.93(7) . ?
O70 O18W 0.91(13) . ?
K2 K2 0.95(5) 2_666 ?
K2 O25W 2.17(10) . ?
K2 O47 2.82(3) 2_666 ?
K2 O9W 2.93(6) 2_666 ?
K2 O44 2.93(3) 2_666 ?
K2 O25W 2.98(9) 2_666 ?
K2 O66 3.01(3) 2_666 ?
K2 O1W 3.40(3) . ?
K3 O15W 2.58(3) 1_565 ?
K3 O23 2.75(2) 2_777 ?
K3 O13 3.007(16) 2_777 ?
K3 O12 3.16(2) 2_777 ?
K3 O10W 3.33(7) 2_777 ?
K3 K3 3.786(15) 2_777 ?
K3 W6 3.836(7) 2_777 ?
K4 O65 2.770(18) 2_766 ?
K4 O42 2.878(15) 2_766 ?
K4 O38 2.939(13) 2_766 ?
K4 O37 3.099(14) 2_766 ?
K4 O1W 3.24(2) 2_766 ?
K4 O1W 3.24(2) . ?
K4 W17 3.7983(12) 2_766 ?
K5 O26 2.702(17) 2_766 ?
K5 O7W 2.766(19) . ?
K5 O47 2.78(2) 2_666 ?
K5 O40 2.853(18) 2_766 ?
K5 O3W 3.05(3) . ?
K5 O22W 3.18(5) 2_656 ?
K5 O13W 3.19(5) . ?
K5 K7 4.143(9) 2_656 ?
K5 K13 4.20(3) . ?
K5 K2 4.44(3) 2_666 ?
K6 O4W 2.76(2) 1_455 ?
K6 O1 2.879(16) 1_445 ?
K6 O20W 2.88(4) . ?
K6 O48 2.90(2) 1_455 ?
K6 O23W 2.94(7) . ?
K6 O33 2.98(2) 1_445 ?
K6 O5 2.999(18) 1_445 ?
K6 W1 3.765(6) 1_445 ?
K6 W9 3.909(8) 1_445 ?
K6 K12 3.979(17) 1_445 ?
K6 K10 4.283(12) 1_445 ?
K7 O6W 2.73(3) 1_545 ?
K7 O30 2.813(19) 1_545 ?
K7 O22W 2.90(4) . ?
K7 O26 2.94(2) 1_445 ?
K7 O7W 2.98(2) 2_656 ?
K7 O9 3.073(17) 1_445 ?
K7 O7 3.094(17) 1_445 ?
K7 O8W 3.38(2) . ?
K7 W7 3.831(8) 1_445 ?
K7 W2 3.898(7) 1_445 ?
K7 K5 4.143(9) 2_656 ?
K8 O15W 2.70(5) 1_665 ?
K8 O15 2.73(3) 2_877 ?
K8 O58 2.87(2) 1_665 ?
K8 O2W 2.99(3) . ?
K8 O11 3.062(17) 2_877 ?
K8 O5W 3.11(3) . ?
K8 O12 3.27(2) 2_877 ?
K8 W4 3.844(9) 2_877 ?
K8 K16 3.96(2) . ?
K8 W15 3.962(8) 1_665 ?
K8 W3 3.999(8) 2_877 ?
K9 O6W 2.79(3) 2_777 ?
K9 O19 2.91(3) 2_877 ?
K9 O24 2.945(17) 2_777 ?
K9 O8 2.965(15) 2_877 ?
K9 O7 2.99(2) 2_877 ?
K9 O5W 3.20(2) . ?
K9 O12W 3.42(7) 2_777 ?
K9 W2 3.758(7) 2_877 ?
K9 W6 3.877(7) 2_777 ?
K9 W5 3.890(7) 2_877 ?
K9 K7 4.412(11) 2_767 ?
K10 O64 2.789(18) 2_766 ?
K10 O20W 2.81(6) 1_665 ?
K10 O24W 3.06(11) 2_666 ?
K10 O3W 3.26(3) 2_766 ?
K10 K13 3.69(3) 2_766 ?
K10 K6 4.283(12) 1_665 ?
K12 O19W 2.42(5) . ?
K12 O53 2.80(2) 1_665 ?
K12 O17W 2.89(11) 1_565 ?
K12 O55 2.97(2) 1_665 ?
K12 O48 3.10(2) 1_565 ?
K12 O10W 3.22(6) 2_777 ?
K12 W14 3.654(12) 1_665 ?
K12 K6 3.979(17) 1_665 ?
K12 K11 4.01(3) 1_665 ?
K12 K16 4.37(2) . ?
K12 K15 4.51(2) 1_665 ?
K13 O3W 2.69(3) . ?
K13 O60 2.72(3) 2_656 ?
K13 O22W 2.96(5) 2_656 ?
K13 O13W 3.06(5) . ?
K13 O20W 3.20(5) 2_656 ?
K13 K10 3.69(3) 2_766 ?
K13 K13 4.44(5) 2_656 ?
K14 O23W 2.80(9) 1_655 ?
K14 O11W 2.89(7) 2_656 ?
K14 O4W 3.07(5) . ?
K14 O13W 3.25(7) 2_656 ?
K14 O22W 3.33(8) . ?
K14 K6 4.57(5) 1_655 ?
K15 O9W 2.60(8) . ?
K15 O1W 2.89(3) 2_666 ?
K15 O48 2.89(2) 1_455 ?
K15 O40 3.00(2) 1_455 ?
K15 O41 3.16(2) 1_455 ?
K15 O14W 3.33(4) 2_656 ?
K15 O21W 3.34(6) . ?
K15 W11 3.763(15) 1_455 ?
K15 W13 3.774(13) 1_455 ?
K16 O18W 2.77(6) 1_665 ?
K16 O17 2.84(2) 2_877 ?
K16 O16W 2.87(4) 2_777 ?
K16 O5W 3.01(4) . ?
K16 O2W 3.13(4) . ?
K16 O12W 3.16(5) 2_777 ?
K16 O15 3.39(3) 2_877 ?
K16 W4 4.001(15) 2_877 ?
K16 K17 4.03(8) 2_877 ?
K16 K11 4.46(4) 1_665 ?
K17 O14 2.97(8) 2_767 ?
K17 O17W 3.01(14) . ?
K17 O22 3.14(7) 2_767 ?
K17 O16 3.37(7) 2_767 ?
K17 W6 3.69(7) 2_767 ?
K17 W4 3.88(7) 2_767 ?
K17 K16 4.03(8) 2_877 ?
O1W O9W 0.68(5) 2_666 ?
O1W K15 2.89(3) 2_666 ?
O3W K10 3.26(3) 2_766 ?
O4W K6 2.76(2) 1_655 ?
O6W K7 2.73(3) 1_565 ?
O6W K9 2.79(3) 2_777 ?
O7W K7 2.98(2) 2_656 ?
O9W O1W 0.68(5) 2_666 ?
O9W K2 2.93(6) 2_666 ?
O10W O17W 1.25(12) 2_767 ?
O10W K12 3.22(6) 2_777 ?
O10W K3 3.33(7) 2_777 ?
O11W K14 2.89(7) 2_656 ?
O12W K16 3.16(5) 2_777 ?
O12W K9 3.42(7) 2_777 ?
O13W K14 3.25(7) 2_656 ?
O14W K15 3.33(4) 2_656 ?
O15W K3 2.58(3) 1_545 ?
O15W K8 2.70(5) 1_445 ?
O16W K16 2.87(4) 2_777 ?
O17W O10W 1.25(11) 2_767 ?
O17W K12 2.89(11) 1_545 ?
O18W K16 2.77(6) 1_445 ?
O19W K11 3.41(6) 1_665 ?
O20W K10 2.81(6) 1_445 ?
O20W K13 3.20(5) 2_656 ?
O22W K13 2.96(5) 2_656 ?
O22W K5 3.18(5) 2_656 ?
O23W K14 2.80(9) 1_455 ?
O24W K10 3.06(11) 2_666 ?
O25W K2 2.98(9) 2_666 ?
